data_7000001
loop_
_publ_author_name
'Scheibitz, Matthias'
'Heilmann, Julia B.'
'Winter, Rainer F.'
'Bolte, Michael'
'Bats, Jan W.'
'Wagner, Matthias'

_publ_section_title
;
 Electronic interactions in oligoferrocenes with cationic, neutral and
 anionic four-coordinate boron bridges.
;
_journal_issue 1
_journal_name_full 'Dalton transactions (Cambridge, England : 2003)'
_journal_page_first 159
_journal_page_last 170
_journal_paper_doi 10.1039/b413581d
_journal_year 2005
_chemical_formula_sum 'C39 H58 B Cl2 Fe2 Li O8'
_chemical_formula_weight 855.20
_chemical_name_common Li(2)
_chemical_name_systematic
;
Li[2]
;
_space_group_IT_number 15
_symmetry_cell_setting monoclinic
_symmetry_space_group_name_Hall '-C 2yc'
_symmetry_space_group_name_H-M 'C 1 2/c 1'
_atom_sites_solution_hydrogens geom
_atom_sites_solution_primary direct
_atom_sites_solution_secondary difmap
_audit_creation_method SHELXL-97
_cell_angle_alpha 90.00
_cell_angle_beta 122.115(3)
_cell_angle_gamma 90.00
_cell_formula_units_Z 16
_cell_length_a 33.7681(17)
_cell_length_b 25.2931(11)
_cell_length_c 22.5567(11)
_cell_measurement_reflns_used 57254
_cell_measurement_temperature 100(2)
_cell_measurement_theta_max 27.4
_cell_measurement_theta_min 2.1
_cell_volume 16317.7(14)
_computing_cell_refinement 'X-Area (Stoe & Cie, 2001)'
_computing_data_collection 'X-Area (Stoe & Cie, 2001)'
_computing_data_reduction 'X-Area (Stoe & Cie, 2001)'
_computing_molecular_graphics 'XP in SHELXTL-Plus (Sheldrick, 1991)'
_computing_structure_refinement 'SHELXL-97 (Sheldrick, 1997)'
_computing_structure_solution 'SHELXS-97 (Sheldrick, 1990)'
_diffrn_ambient_temperature 100(2)
_diffrn_measured_fraction_theta_full 0.983
_diffrn_measured_fraction_theta_max 0.983
_diffrn_measurement_device_type 'STOE IPDS II two-circle-diffractometer'
_diffrn_measurement_method \w
_diffrn_radiation_monochromator graphite
_diffrn_radiation_source 'fine-focus sealed tube'
_diffrn_radiation_type MoK\a
_diffrn_radiation_wavelength 0.71073
_diffrn_reflns_av_R_equivalents 0.0826
_diffrn_reflns_av_sigmaI/netI 0.0745
_diffrn_reflns_limit_h_max 43
_diffrn_reflns_limit_h_min -43
_diffrn_reflns_limit_k_max 32
_diffrn_reflns_limit_k_min -32
_diffrn_reflns_limit_l_max 29
_diffrn_reflns_limit_l_min -27
_diffrn_reflns_number 110409
_diffrn_reflns_theta_full 27.56
_diffrn_reflns_theta_max 27.56
_diffrn_reflns_theta_min 2.13
_diffrn_standards_decay_% 0
_diffrn_standards_interval_time 0
_diffrn_standards_number 0
_exptl_absorpt_coefficient_mu 0.891
_exptl_absorpt_correction_T_max 0.7949
_exptl_absorpt_correction_T_min 0.6743
_exptl_absorpt_correction_type multi-scan
_exptl_absorpt_process_details 'MULABS (Spek, 1990; Blessing, 1995)'
_exptl_crystal_colour orange
_exptl_crystal_density_diffrn 1.392
_exptl_crystal_density_method 'not measured'
_exptl_crystal_description block
_exptl_crystal_F_000 7200
_exptl_crystal_size_max 0.48
_exptl_crystal_size_mid 0.45
_exptl_crystal_size_min 0.27
_refine_diff_density_max 0.758
_refine_diff_density_min -0.862
_refine_diff_density_rms 0.052
_refine_ls_extinction_method none
_refine_ls_goodness_of_fit_ref 0.885
_refine_ls_hydrogen_treatment mixed
_refine_ls_matrix_type full
_refine_ls_number_parameters 955
_refine_ls_number_reflns 18539
_refine_ls_number_restraints 0
_refine_ls_restrained_S_all 0.885
_refine_ls_R_factor_all 0.0638
_refine_ls_R_factor_gt 0.0328
_refine_ls_shift/su_max 0.002
_refine_ls_shift/su_mean 0.000
_refine_ls_structure_factor_coef Fsqd
_refine_ls_weighting_details 'calc w=1/[\s^2^(Fo^2^)+(0.0100P)^2^+0.0000P] where P=(Fo^2^+2Fc^2^)/3'
_refine_ls_weighting_scheme calc
_refine_ls_wR_factor_gt 0.0536
_refine_ls_wR_factor_ref 0.0564
_reflns_number_gt 11675
_reflns_number_total 18539
_reflns_threshold_expression I>2sigma(I)
_cod_data_source_file b413581d.txt
_cod_data_source_block wa264_compund_Li[2]
_cod_depositor_comments
;
The following automatic conversions were performed:
'_symmetry_cell_setting' value 'Monoclinic' changed to 'monoclinic'
according to '/home/saulius/struct/CIF-dictionaries/cif_core.dic'
dictionary named 'cif_core.dic' version 2.4.1 from 2010-06-29.

Automatic conversion script
Id: cif_fix_enum 1527 2010-12-29 10:47:43Z saulius 
;
_cod_original_cell_volume 16317.7(13)
_cod_original_sg_symbol_H-M C2/c
_cod_database_code 7000001

loop_
_symmetry_equiv_pos_as_xyz
'x, y, z'
'-x, y, -z+1/2'
'x+1/2, y+1/2, z'
'-x+1/2, y+1/2, -z+1/2'
'-x, -y, -z'
'x, -y, z-1/2'
'-x+1/2, -y+1/2, -z'
'x+1/2, -y+1/2, z-1/2'

loop_
_atom_site_label
_atom_site_type_symbol
_atom_site_fract_x
_atom_site_fract_y
_atom_site_fract_z
_atom_site_U_iso_or_equiv
_atom_site_adp_type
_atom_site_occupancy
_atom_site_symmetry_multiplicity
_atom_site_calc_flag
_atom_site_refinement_flags
_atom_site_disorder_assembly
_atom_site_disorder_group
Fe1 Fe 0.752112(9) 0.516602(10) 0.111919(15) 0.01848(6) Uani 1 1 d . . .
Fe2 Fe 0.980488(9) 0.505377(11) 0.357924(15) 0.02270(6) Uani 1 1 d . . .
B1 B 0.86674(7) 0.49170(8) 0.22545(11) 0.0211(5) Uani 1 1 d . . .
C1' C 0.87446(7) 0.46391(7) 0.16692(11) 0.0257(5) Uani 1 1 d . . .
H1'A H 0.8795 0.4913 0.1409 0.039 Uiso 1 1 calc R . .
H1'B H 0.8467 0.4432 0.1345 0.039 Uiso 1 1 calc R . .
H1'C H 0.9018 0.4406 0.1903 0.039 Uiso 1 1 calc R . .
C1" C 0.85827(7) 0.44700(7) 0.27042(12) 0.0264(5) Uani 1 1 d . . .
H1"A H 0.8538 0.4646 0.3052 0.040 Uiso 1 1 calc R . .
H1"B H 0.8855 0.4236 0.2943 0.040 Uiso 1 1 calc R . .
H1"C H 0.8304 0.4262 0.2386 0.040 Uiso 1 1 calc R . .
C21 C 0.82249(6) 0.53273(7) 0.18695(10) 0.0187(4) Uani 1 1 d . . .
C22 C 0.79188(7) 0.54923(7) 0.20985(11) 0.0210(4) Uani 1 1 d . . .
H22 H 0.7936 0.5371 0.2510 0.025 Uiso 1 1 calc R . .
C23 C 0.75859(7) 0.58645(7) 0.16179(11) 0.0231(5) Uani 1 1 d . . .
H23 H 0.7349 0.6034 0.1656 0.028 Uiso 1 1 calc R . .
C24 C 0.76720(7) 0.59365(7) 0.10724(11) 0.0237(5) Uani 1 1 d . . .
H24 H 0.7503 0.6161 0.0677 0.028 Uiso 1 1 calc R . .
C25 C 0.80611(6) 0.56077(7) 0.12278(10) 0.0203(4) Uani 1 1 d . . .
H25 H 0.8192 0.5579 0.0946 0.024 Uiso 1 1 calc R . .
C31 C 0.74988(7) 0.43703(7) 0.09847(11) 0.0237(5) Uani 1 1 d . . .
H31 H 0.7755 0.4134 0.1227 0.028 Uiso 1 1 calc R . .
C32 C 0.71855(7) 0.45237(7) 0.12038(11) 0.0238(5) Uani 1 1 d . . .
H32 H 0.7198 0.4411 0.1615 0.029 Uiso 1 1 calc R . .
C33 C 0.68532(6) 0.48775(7) 0.06867(10) 0.0236(4) Uani 1 1 d . . .
H33 H 0.6602 0.5042 0.0692 0.028 Uiso 1 1 calc R . .
C34 C 0.69597(6) 0.49440(7) 0.01624(10) 0.0229(4) Uani 1 1 d . . .
H34 H 0.6793 0.5160 -0.0242 0.027 Uiso 1 1 calc R . .
C35 C 0.73598(7) 0.46308(7) 0.03475(11) 0.0235(4) Uani 1 1 d . . .
H35 H 0.7507 0.4602 0.0089 0.028 Uiso 1 1 calc R . .
C11 C 0.91239(6) 0.52780(7) 0.27928(10) 0.0204(4) Uani 1 1 d . . .
C12 C 0.92509(7) 0.54695(7) 0.34695(11) 0.0250(5) Uani 1 1 d . . .
H12 H 0.9086 0.5391 0.3693 0.030 Uiso 1 1 calc R . .
C13 C 0.96586(7) 0.57938(8) 0.37616(12) 0.0296(5) Uani 1 1 d . . .
H13 H 0.9810 0.5965 0.4204 0.035 Uiso 1 1 calc R . .
C14 C 0.97942(7) 0.58119(7) 0.32635(12) 0.0278(5) Uani 1 1 d . . .
H14 H 1.0054 0.6000 0.3312 0.033 Uiso 1 1 calc R . .
C15 C 0.94721(7) 0.54994(7) 0.26796(11) 0.0218(4) Uani 1 1 d . . .
H15 H 0.9484 0.5444 0.2273 0.026 Uiso 1 1 calc R . .
C1 C 0.98392(7) 0.42577(8) 0.34877(12) 0.0302(5) Uani 1 1 d . . .
H1 H 0.9606 0.4045 0.3120 0.036 Uiso 1 1 calc R . .
C2 C 0.98664(8) 0.43821(8) 0.41209(12) 0.0325(5) Uani 1 1 d . . .
H2 H 0.9656 0.4267 0.4252 0.039 Uiso 1 1 calc R . .
C3 C 1.02652(8) 0.47102(9) 0.45265(12) 0.0346(5) Uani 1 1 d . . .
H3 H 1.0368 0.4853 0.4975 0.042 Uiso 1 1 calc R . .
C4 C 1.04819(7) 0.47853(8) 0.41374(12) 0.0311(5) Uani 1 1 d . . .
H4 H 1.0755 0.4988 0.4282 0.037 Uiso 1 1 calc R . .
C5 C 1.02197(7) 0.45055(8) 0.34962(12) 0.0285(5) Uani 1 1 d . . .
H5 H 1.0287 0.4487 0.3137 0.034 Uiso 1 1 calc R . .
Fe1A Fe 0.492945(9) 0.492580(10) 0.867826(15) 0.01943(6) Uani 1 1 d . . .
Fe2A Fe 0.260865(9) 0.494568(10) 0.647922(14) 0.01889(6) Uani 1 1 d . . .
B1A B 0.37715(8) 0.52054(8) 0.76343(12) 0.0201(4) Uani 1 1 d . . .
C1'A C 0.37437(7) 0.55251(7) 0.82413(11) 0.0258(5) Uani 1 1 d . . .
H1'D H 0.4014 0.5761 0.8492 0.039 Uiso 1 1 calc R . .
H1'E H 0.3745 0.5272 0.8571 0.039 Uiso 1 1 calc R . .
H1'F H 0.3455 0.5734 0.8025 0.039 Uiso 1 1 calc R . .
C1"A C 0.38065(7) 0.56128(7) 0.70953(11) 0.0253(5) Uani 1 1 d . . .
H1"D H 0.3821 0.5409 0.6738 0.038 Uiso 1 1 calc R . .
H1"E H 0.4089 0.5830 0.7358 0.038 Uiso 1 1 calc R . .
H1"F H 0.3531 0.5843 0.6870 0.038 Uiso 1 1 calc R . .
C21A C 0.42141(6) 0.47968(7) 0.79783(10) 0.0183(4) Uani 1 1 d . . .
C22A C 0.43917(7) 0.44979(7) 0.86109(11) 0.0211(4) Uani 1 1 d . . .
H22A H 0.4280 0.4522 0.8918 0.025 Uiso 1 1 calc R . .
C23A C 0.47605(7) 0.41587(7) 0.87117(12) 0.0255(5) Uani 1 1 d . . .
H23A H 0.4936 0.3924 0.9093 0.031 Uiso 1 1 calc R . .
C24A C 0.48180(7) 0.42360(7) 0.81408(11) 0.0247(5) Uani 1 1 d . . .
H24A H 0.5038 0.4062 0.8067 0.030 Uiso 1 1 calc R . .
C25A C 0.44849(6) 0.46246(7) 0.76953(11) 0.0204(4) Uani 1 1 d . . .
H25A H 0.4448 0.4751 0.7272 0.024 Uiso 1 1 calc R . .
C31A C 0.49895(7) 0.57260(7) 0.88030(11) 0.0253(5) Uani 1 1 d . . .
H31A H 0.4745 0.5977 0.8565 0.030 Uiso 1 1 calc R . .
C32A C 0.51250(7) 0.54750(7) 0.94485(11) 0.0258(5) Uani 1 1 d . . .
H32A H 0.4984 0.5525 0.9713 0.031 Uiso 1 1 calc R . .
C33A C 0.55083(7) 0.51366(7) 0.96284(11) 0.0266(5) Uani 1 1 d . . .
H33A H 0.5671 0.4923 1.0037 0.032 Uiso 1 1 calc R . .
C34A C 0.56073(7) 0.51728(8) 0.90882(11) 0.0258(5) Uani 1 1 d . . .
H34A H 0.5847 0.4987 0.9074 0.031 Uiso 1 1 calc R . .
C35A C 0.52847(7) 0.55360(7) 0.85741(12) 0.0254(5) Uani 1 1 d . . .
H35A H 0.5269 0.5634 0.8155 0.031 Uiso 1 1 calc R . .
C11A C 0.33235(6) 0.48095(7) 0.72078(10) 0.0186(4) Uani 1 1 d . . .
C12A C 0.31651(6) 0.45654(7) 0.65434(10) 0.0188(4) Uani 1 1 d . . .
H12A H 0.3290 0.4634 0.6260 0.023 Uiso 1 1 calc R . .
C13A C 0.27948(7) 0.42052(7) 0.63698(11) 0.0210(4) Uani 1 1 d . . .
H13A H 0.2634 0.3995 0.5959 0.025 Uiso 1 1 calc R . .
C14A C 0.27095(7) 0.42171(7) 0.69211(11) 0.0213(4) Uani 1 1 d . . .
H14A H 0.2481 0.4017 0.6947 0.026 Uiso 1 1 calc R . .
C15A C 0.30314(7) 0.45854(7) 0.74300(11) 0.0199(4) Uani 1 1 d . . .
H15A H 0.3050 0.4670 0.7854 0.024 Uiso 1 1 calc R . .
C1A C 0.25399(7) 0.57451(7) 0.64194(12) 0.0274(5) Uani 1 1 d . . .
H1A H 0.2783 0.5993 0.6681 0.033 Uiso 1 1 calc R . .
C2A C 0.24077(7) 0.55331(7) 0.57541(12) 0.0269(5) Uani 1 1 d . . .
H2A H 0.2548 0.5614 0.5495 0.032 Uiso 1 1 calc R . .
C3A C 0.20296(7) 0.51789(8) 0.55469(11) 0.0270(5) Uani 1 1 d . . .
H3A H 0.1872 0.4982 0.5124 0.032 Uiso 1 1 calc R . .
C4A C 0.19283(7) 0.51708(8) 0.60825(11) 0.0266(5) Uani 1 1 d . . .
H4A H 0.1691 0.4967 0.6079 0.032 Uiso 1 1 calc R . .
C5A C 0.22427(7) 0.55189(7) 0.66238(12) 0.0258(5) Uani 1 1 d . . .
H5A H 0.2253 0.5589 0.7046 0.031 Uiso 1 1 calc R . .
Li1 Li 0.12695(13) 0.24814(14) 0.49232(19) 0.0305(9) Uani 1 1 d . . .
C51 C 0.02107(7) 0.29441(9) 0.40632(13) 0.0368(6) Uani 1 1 d . . .
H51A H 0.0269 0.3318 0.4002 0.044 Uiso 1 1 calc R . .
H51B H -0.0116 0.2911 0.3945 0.044 Uiso 1 1 calc R . .
C52 C 0.02895(7) 0.25926(8) 0.36012(12) 0.0328(5) Uani 1 1 d . . .
H52A H 0.0223 0.2222 0.3660 0.039 Uiso 1 1 calc R . .
H52B H 0.0071 0.2693 0.3106 0.039 Uiso 1 1 calc R . .
O52 O 0.07574(5) 0.26317(5) 0.37637(8) 0.0270(3) Uani 1 1 d . . .
C53 C 0.08316(7) 0.30745(8) 0.34450(11) 0.0273(5) Uani 1 1 d . . .
H53A H 0.0736 0.3405 0.3571 0.033 Uiso 1 1 calc R . .
H53B H 0.0646 0.3037 0.2929 0.033 Uiso 1 1 calc R . .
C54 C 0.13466(7) 0.30902(8) 0.37109(11) 0.0288(5) Uani 1 1 d . . .
H54A H 0.1432 0.2768 0.3555 0.035 Uiso 1 1 calc R . .
H54B H 0.1412 0.3400 0.3508 0.035 Uiso 1 1 calc R . .
O54 O 0.16254(5) 0.31218(5) 0.44521(8) 0.0276(3) Uani 1 1 d . . .
C55 C 0.16462(7) 0.36396(7) 0.47268(11) 0.0264(5) Uani 1 1 d . . .
H55A H 0.1345 0.3826 0.4430 0.032 Uiso 1 1 calc R . .
H55B H 0.1897 0.3850 0.4737 0.032 Uiso 1 1 calc R . .
C56 C 0.17448(7) 0.35711(7) 0.54497(11) 0.0261(5) Uani 1 1 d . . .
H56A H 0.2052 0.3396 0.5745 0.031 Uiso 1 1 calc R . .
H56B H 0.1761 0.3922 0.5655 0.031 Uiso 1 1 calc R . .
O56 O 0.13900(5) 0.32608(5) 0.54468(8) 0.0272(3) Uani 1 1 d . . .
C57 C 0.09974(8) 0.35624(8) 0.53230(14) 0.0375(6) Uani 1 1 d . . .
H57A H 0.0864 0.3762 0.4880 0.045 Uiso 1 1 calc R . .
H57B H 0.1091 0.3817 0.5709 0.045 Uiso 1 1 calc R . .
C58 C 0.06418(8) 0.31783(8) 0.52806(14) 0.0363(6) Uani 1 1 d . . .
H58A H 0.0767 0.3010 0.5743 0.044 Uiso 1 1 calc R . .
H58B H 0.0354 0.3373 0.5161 0.044 Uiso 1 1 calc R . .
O58 O 0.05289(5) 0.27790(5) 0.47670(8) 0.0301(3) Uani 1 1 d . . .
C61 C 0.20908(7) 0.19556(8) 0.48597(11) 0.0298(5) Uani 1 1 d . . .
H61A H 0.2161 0.2293 0.4711 0.036 Uiso 1 1 calc R . .
H61B H 0.2238 0.1666 0.4748 0.036 Uiso 1 1 calc R . .
C62 C 0.22950(7) 0.19687(8) 0.56332(11) 0.0288(5) Uani 1 1 d . . .
H62A H 0.2245 0.1626 0.5794 0.035 Uiso 1 1 calc R . .
H62B H 0.2635 0.2037 0.5884 0.035 Uiso 1 1 calc R . .
O62 O 0.20665(5) 0.23821(5) 0.57691(8) 0.0267(3) Uani 1 1 d . . .
C63 C 0.21209(7) 0.23469(8) 0.64389(11) 0.0286(5) Uani 1 1 d . . .
H63A H 0.2078 0.2701 0.6582 0.034 Uiso 1 1 calc R . .
H63B H 0.2442 0.2226 0.6788 0.034 Uiso 1 1 calc R . .
C64 C 0.17725(7) 0.19676(8) 0.64285(11) 0.0292(5) Uani 1 1 d . . .
H64A H 0.1831 0.1604 0.6332 0.035 Uiso 1 1 calc R . .
H64B H 0.1796 0.1970 0.6885 0.035 Uiso 1 1 calc R . .
O64 O 0.13233(5) 0.21428(5) 0.58881(8) 0.0292(3) Uani 1 1 d . . .
C65 C 0.09595(7) 0.17735(8) 0.57318(12) 0.0304(5) Uani 1 1 d . . .
H65A H 0.0657 0.1962 0.5521 0.036 Uiso 1 1 calc R . .
H65B H 0.1023 0.1603 0.6169 0.036 Uiso 1 1 calc R . .
C66 C 0.09298(7) 0.13593(8) 0.52332(12) 0.0308(5) Uani 1 1 d . . .
H66A H 0.1226 0.1157 0.5446 0.037 Uiso 1 1 calc R . .
H66B H 0.0671 0.1110 0.5112 0.037 Uiso 1 1 calc R . .
O66 O 0.08461(5) 0.16339(5) 0.46225(8) 0.0309(4) Uani 1 1 d . . .
C67 C 0.09515(7) 0.13347(8) 0.41905(12) 0.0315(5) Uani 1 1 d . . .
H67A H 0.0781 0.1485 0.3712 0.038 Uiso 1 1 calc R . .
H67B H 0.0844 0.0966 0.4162 0.038 Uiso 1 1 calc R . .
C68 C 0.14668(7) 0.13363(7) 0.44708(12) 0.0312(5) Uani 1 1 d . . .
H68A H 0.1643 0.1185 0.4948 0.037 Uiso 1 1 calc R . .
H68B H 0.1534 0.1124 0.4166 0.037 Uiso 1 1 calc R . .
O68 O 0.15982(5) 0.18777(5) 0.44823(8) 0.0281(3) Uani 1 1 d . . .
Li2 Li 0.87487(13) 0.25030(14) 0.4902(2) 0.0289(8) Uani 1 1 d . . .
C71 C 0.95886(8) 0.23967(8) 0.64686(12) 0.0328(5) Uani 1 1 d . . .
H71A H 0.9478 0.2697 0.6624 0.039 Uiso 1 1 calc R . .
H71B H 0.9922 0.2334 0.6831 0.039 Uiso 1 1 calc R . .
C72 C 0.93083(7) 0.19092(8) 0.63986(12) 0.0319(5) Uani 1 1 d . . .
H72A H 0.9433 0.1597 0.6285 0.038 Uiso 1 1 calc R . .
H72B H 0.9322 0.1840 0.6841 0.038 Uiso 1 1 calc R . .
O72 O 0.88389(5) 0.20127(5) 0.58463(8) 0.0296(3) Uani 1 1 d . . .
C73 C 0.85513(8) 0.15487(8) 0.55945(13) 0.0323(5) Uani 1 1 d . . .
H73A H 0.8220 0.1650 0.5387 0.039 Uiso 1 1 calc R . .
H73B H 0.8640 0.1306 0.5991 0.039 Uiso 1 1 calc R . .
C74 C 0.86060(8) 0.12700(7) 0.50534(12) 0.0298(5) Uani 1 1 d . . .
H74A H 0.8935 0.1158 0.5257 0.036 Uiso 1 1 calc R . .
H74B H 0.8404 0.0953 0.4878 0.036 Uiso 1 1 calc R . .
O74 O 0.84714(5) 0.16384(5) 0.44977(8) 0.0264(3) Uani 1 1 d . . .
C75 C 0.86119(7) 0.14837(8) 0.40290(12) 0.0295(5) Uani 1 1 d . . .
H75A H 0.8418 0.1671 0.3578 0.035 Uiso 1 1 calc R . .
H75B H 0.8561 0.1099 0.3938 0.035 Uiso 1 1 calc R . .
C76 C 0.91192(7) 0.16094(8) 0.43288(12) 0.0301(5) Uani 1 1 d . . .
H76A H 0.9319 0.1397 0.4756 0.036 Uiso 1 1 calc R . .
H76B H 0.9207 0.1529 0.3984 0.036 Uiso 1 1 calc R . .
O76 O 0.91771(5) 0.21612(5) 0.44930(8) 0.0270(3) Uani 1 1 d . . .
C77 C 0.96533(7) 0.23194(8) 0.49101(12) 0.0289(5) Uani 1 1 d . . .
H77A H 0.9681 0.2699 0.4829 0.035 Uiso 1 1 calc R . .
H77B H 0.9841 0.2115 0.4772 0.035 Uiso 1 1 calc R . .
C78 C 0.98404(7) 0.22300(9) 0.56745(12) 0.0328(5) Uani 1 1 d . . .
H78A H 0.9827 0.1850 0.5768 0.039 Uiso 1 1 calc R . .
H78B H 1.0169 0.2351 0.5964 0.039 Uiso 1 1 calc R . .
O78 O 0.95490(5) 0.25301(5) 0.58298(8) 0.0308(3) Uani 1 1 d . . .
C81 C 0.86538(9) 0.35039(9) 0.39706(13) 0.0414(6) Uani 1 1 d . . .
H81A H 0.8801 0.3754 0.3806 0.050 Uiso 1 1 calc R . .
H81B H 0.8410 0.3695 0.4002 0.050 Uiso 1 1 calc R . .
C82 C 0.84436(9) 0.30467(8) 0.34770(12) 0.0372(6) Uani 1 1 d . . .
H82A H 0.8206 0.3179 0.3006 0.045 Uiso 1 1 calc R . .
H82B H 0.8690 0.2865 0.3442 0.045 Uiso 1 1 calc R . .
O82 O 0.82282(5) 0.26737(5) 0.37083(8) 0.0298(3) Uani 1 1 d . . .
C83 C 0.77664(8) 0.28083(9) 0.34913(13) 0.0393(6) Uani 1 1 d . . .
H83A H 0.7554 0.2737 0.2985 0.047 Uiso 1 1 calc R . .
H83B H 0.7746 0.3189 0.3575 0.047 Uiso 1 1 calc R . .
C84 C 0.76305(8) 0.24818(9) 0.39029(13) 0.0376(5) Uani 1 1 d . . .
H84A H 0.7310 0.2580 0.3773 0.045 Uiso 1 1 calc R . .
H84B H 0.7627 0.2105 0.3783 0.045 Uiso 1 1 calc R . .
O84 O 0.79458(5) 0.25504(5) 0.46465(8) 0.0310(3) Uani 1 1 d . . .
C85 C 0.78741(8) 0.30222(8) 0.49156(13) 0.0360(6) Uani 1 1 d . . .
H85A H 0.7601 0.2985 0.4964 0.043 Uiso 1 1 calc R . .
H85B H 0.7818 0.3323 0.4600 0.043 Uiso 1 1 calc R . .
C86 C 0.83086(8) 0.31091(9) 0.56124(13) 0.0374(6) Uani 1 1 d . . .
H86A H 0.8273 0.3431 0.5829 0.045 Uiso 1 1 calc R . .
H86B H 0.8358 0.2806 0.5922 0.045 Uiso 1 1 calc R . .
O86 O 0.87106(5) 0.31674(5) 0.55513(8) 0.0335(4) Uani 1 1 d . . .
C87 C 0.87826(9) 0.36924(8) 0.54091(14) 0.0400(6) Uani 1 1 d . . .
H87A H 0.8900 0.3917 0.5830 0.048 Uiso 1 1 calc R . .
H87B H 0.8487 0.3845 0.5024 0.048 Uiso 1 1 calc R . .
C88 C 0.91337(8) 0.36593(8) 0.52049(14) 0.0378(6) Uani 1 1 d . . .
H88A H 0.9179 0.4015 0.5067 0.045 Uiso 1 1 calc R . .
H88B H 0.9437 0.3542 0.5613 0.045 Uiso 1 1 calc R . .
O88 O 0.89922(5) 0.32946(5) 0.46285(8) 0.0337(4) Uani 1 1 d . . .
C1L C 0.86875(8) 0.16693(9) 0.22988(14) 0.0397(6) Uani 1 1 d . . .
H1L1 H 0.8707 0.1352 0.2571 0.048 Uiso 1 1 calc R . .
H1L2 H 0.8655 0.1549 0.1857 0.048 Uiso 1 1 calc R . .
Cl11 Cl 0.81944(2) 0.20450(2) 0.21063(4) 0.04146(15) Uani 1 1 d . . .
Cl12 Cl 0.92023(2) 0.20440(2) 0.27818(4) 0.05143(19) Uani 1 1 d . . .
C2L C 0.37019(9) 0.16120(8) 0.25101(14) 0.0391(6) Uani 1 1 d . . .
H2L1 H 0.3488 0.1482 0.2027 0.047 Uiso 1 1 calc R . .
H2L2 H 0.3911 0.1318 0.2791 0.047 Uiso 1 1 calc R . .
Cl21 Cl 0.33797(3) 0.18075(4) 0.28615(6) 0.0904(3) Uani 1 1 d . . .
Cl22 Cl 0.40364(4) 0.21366(4) 0.24974(5) 0.1090(4) Uani 1 1 d . . .

loop_
_atom_site_aniso_label
_atom_site_aniso_U_11
_atom_site_aniso_U_22
_atom_site_aniso_U_33
_atom_site_aniso_U_23
_atom_site_aniso_U_13
_atom_site_aniso_U_12
Fe1 0.01917(13) 0.01526(12) 0.02104(15) -0.00163(10) 0.01071(12) -0.00211(10)
Fe2 0.02084(13) 0.02535(14) 0.02075(15) 0.00057(12) 0.01026(11) 0.00429(11)
B1 0.0253(11) 0.0173(10) 0.0228(12) 0.0003(8) 0.0141(9) 0.0011(8)
C1' 0.0240(10) 0.0237(9) 0.0298(12) -0.0038(8) 0.0145(9) -0.0011(8)
C1" 0.0271(11) 0.0202(9) 0.0319(13) 0.0030(8) 0.0157(9) 0.0015(8)
C21 0.0196(9) 0.0153(8) 0.0206(11) -0.0037(7) 0.0103(8) -0.0050(7)
C22 0.0228(10) 0.0180(9) 0.0229(11) -0.0065(7) 0.0128(9) -0.0051(7)
C23 0.0217(10) 0.0179(9) 0.0292(12) -0.0037(8) 0.0131(9) -0.0028(7)
C24 0.0221(10) 0.0147(9) 0.0279(12) 0.0022(8) 0.0091(9) -0.0028(7)
C25 0.0226(10) 0.0168(8) 0.0225(11) -0.0009(7) 0.0127(9) -0.0046(7)
C31 0.0226(10) 0.0145(9) 0.0301(13) -0.0026(8) 0.0113(9) -0.0025(8)
C32 0.0276(11) 0.0198(9) 0.0253(12) -0.0020(8) 0.0150(9) -0.0081(8)
C33 0.0205(9) 0.0222(10) 0.0280(12) -0.0034(8) 0.0128(8) -0.0045(8)
C34 0.0232(9) 0.0182(9) 0.0237(11) -0.0035(8) 0.0102(8) -0.0036(8)
C35 0.0247(10) 0.0197(9) 0.0274(12) -0.0079(8) 0.0146(9) -0.0057(8)
C11 0.0198(9) 0.0180(9) 0.0217(11) 0.0023(7) 0.0099(8) 0.0067(7)
C12 0.0227(10) 0.0267(10) 0.0266(12) -0.0021(8) 0.0138(9) 0.0067(8)
C13 0.0252(11) 0.0295(11) 0.0248(12) -0.0095(9) 0.0070(9) 0.0027(9)
C14 0.0228(11) 0.0219(10) 0.0320(13) -0.0026(8) 0.0102(9) -0.0014(8)
C15 0.0230(10) 0.0197(9) 0.0217(11) 0.0002(7) 0.0111(9) 0.0025(7)
C1 0.0295(12) 0.0231(10) 0.0341(15) 0.0035(8) 0.0143(10) 0.0073(8)
C2 0.0327(12) 0.0350(11) 0.0352(14) 0.0159(10) 0.0218(11) 0.0144(9)
C3 0.0343(12) 0.0448(13) 0.0227(12) 0.0079(9) 0.0137(10) 0.0181(10)
C4 0.0223(10) 0.0359(11) 0.0319(13) 0.0042(9) 0.0122(9) 0.0078(9)
C5 0.0292(11) 0.0318(11) 0.0294(13) 0.0056(9) 0.0189(10) 0.0123(9)
Fe1A 0.01908(13) 0.01643(13) 0.02009(15) -0.00080(11) 0.00860(11) -0.00378(11)
Fe2A 0.01928(13) 0.01735(13) 0.01913(15) 0.00179(11) 0.00959(11) 0.00358(11)
B1A 0.0199(9) 0.0183(9) 0.0209(11) 0.0001(9) 0.0101(9) 0.0007(9)
C1'A 0.0268(11) 0.0228(9) 0.0289(12) -0.0039(8) 0.0155(9) -0.0027(8)
C1"A 0.0250(10) 0.0221(9) 0.0304(13) 0.0032(8) 0.0158(9) 0.0017(8)
C21A 0.0189(9) 0.0154(8) 0.0185(10) -0.0023(7) 0.0085(8) -0.0042(7)
C22A 0.0218(10) 0.0185(9) 0.0221(12) -0.0005(7) 0.0111(9) -0.0059(7)
C23A 0.0232(11) 0.0175(9) 0.0278(12) 0.0035(8) 0.0082(9) -0.0038(8)
C24A 0.0224(10) 0.0198(9) 0.0296(13) -0.0036(8) 0.0122(9) -0.0012(8)
C25A 0.0192(10) 0.0192(9) 0.0188(11) -0.0036(7) 0.0074(8) -0.0050(7)
C31A 0.0252(11) 0.0168(9) 0.0291(13) -0.0018(8) 0.0112(10) -0.0043(8)
C32A 0.0261(11) 0.0251(10) 0.0273(13) -0.0071(8) 0.0149(10) -0.0096(8)
C33A 0.0235(10) 0.0248(10) 0.0213(11) -0.0031(8) 0.0051(8) -0.0080(8)
C34A 0.0219(10) 0.0235(10) 0.0295(12) -0.0045(8) 0.0120(9) -0.0073(8)
C35A 0.0288(11) 0.0204(9) 0.0257(12) -0.0022(8) 0.0136(10) -0.0098(8)
C11A 0.0197(9) 0.0155(8) 0.0193(10) 0.0037(7) 0.0095(8) 0.0046(7)
C12A 0.0199(10) 0.0195(9) 0.0177(11) 0.0008(7) 0.0105(8) 0.0042(7)
C13A 0.0232(10) 0.0185(9) 0.0186(11) -0.0022(7) 0.0092(9) 0.0023(7)
C14A 0.0202(10) 0.0167(9) 0.0249(12) 0.0034(8) 0.0107(9) 0.0011(7)
C15A 0.0233(10) 0.0200(9) 0.0171(11) 0.0027(7) 0.0113(8) 0.0029(7)
C1A 0.0260(11) 0.0182(9) 0.0344(13) 0.0043(8) 0.0137(10) 0.0083(8)
C2A 0.0300(11) 0.0255(10) 0.0302(13) 0.0122(9) 0.0195(10) 0.0124(8)
C3A 0.0231(10) 0.0279(10) 0.0204(11) 0.0020(8) 0.0051(8) 0.0080(8)
C4A 0.0220(10) 0.0260(10) 0.0317(12) 0.0036(9) 0.0142(9) 0.0070(8)
C5A 0.0277(11) 0.0239(10) 0.0267(12) 0.0010(8) 0.0151(9) 0.0079(8)
Li1 0.0303(19) 0.0223(16) 0.030(2) 0.0001(14) 0.0105(16) 0.0004(13)
C51 0.0250(11) 0.0378(12) 0.0458(16) 0.0185(10) 0.0177(11) 0.0092(9)
C52 0.0241(11) 0.0333(11) 0.0323(14) 0.0104(9) 0.0091(10) -0.0014(9)
O52 0.0242(7) 0.0247(7) 0.0282(9) 0.0038(6) 0.0113(6) 0.0001(6)
C53 0.0289(11) 0.0257(10) 0.0228(12) 0.0030(8) 0.0108(9) -0.0005(8)
C54 0.0308(11) 0.0287(11) 0.0252(12) -0.0012(8) 0.0136(9) -0.0012(8)
O54 0.0292(8) 0.0243(7) 0.0232(8) -0.0006(6) 0.0098(6) 0.0007(6)
C55 0.0275(11) 0.0219(9) 0.0257(12) 0.0000(8) 0.0114(9) -0.0045(8)
C56 0.0300(11) 0.0171(9) 0.0294(12) 0.0002(8) 0.0146(9) -0.0036(8)
O56 0.0318(8) 0.0189(6) 0.0364(9) 0.0017(6) 0.0218(7) 0.0004(6)
C57 0.0420(13) 0.0229(10) 0.0582(18) -0.0048(10) 0.0338(13) 0.0006(9)
C58 0.0418(13) 0.0285(11) 0.0516(17) -0.0033(10) 0.0336(12) 0.0020(10)
O58 0.0320(8) 0.0237(7) 0.0357(9) 0.0056(6) 0.0187(7) 0.0042(6)
C61 0.0259(11) 0.0302(11) 0.0333(13) 0.0009(9) 0.0157(9) 0.0032(8)
C62 0.0230(10) 0.0274(10) 0.0313(13) 0.0014(9) 0.0113(9) 0.0039(8)
O62 0.0320(8) 0.0226(7) 0.0269(9) 0.0032(5) 0.0167(7) 0.0042(6)
C63 0.0290(11) 0.0291(11) 0.0226(12) -0.0004(8) 0.0103(9) -0.0022(8)
C64 0.0279(11) 0.0308(11) 0.0238(12) 0.0063(8) 0.0102(9) -0.0009(9)
O64 0.0272(8) 0.0234(7) 0.0326(9) 0.0048(6) 0.0129(7) -0.0018(6)
C65 0.0269(11) 0.0281(10) 0.0351(14) 0.0103(9) 0.0159(10) 0.0014(9)
C66 0.0253(11) 0.0241(10) 0.0336(13) 0.0098(9) 0.0094(10) -0.0024(8)
O66 0.0313(8) 0.0242(7) 0.0324(9) 0.0064(6) 0.0138(7) 0.0020(6)
C67 0.0315(11) 0.0208(10) 0.0307(13) -0.0010(8) 0.0088(10) -0.0021(8)
C68 0.0360(12) 0.0186(9) 0.0334(13) -0.0029(8) 0.0146(10) 0.0013(9)
O68 0.0266(7) 0.0217(7) 0.0303(9) 0.0024(6) 0.0113(6) 0.0022(6)
Li2 0.0327(18) 0.0227(16) 0.032(2) 0.0021(14) 0.0179(15) 0.0025(13)
C71 0.0365(13) 0.0362(12) 0.0212(12) 0.0030(9) 0.0123(10) 0.0072(10)
C72 0.0338(12) 0.0339(11) 0.0246(12) 0.0068(9) 0.0132(10) 0.0100(9)
O72 0.0303(8) 0.0256(7) 0.0291(9) 0.0040(6) 0.0133(7) 0.0051(6)
C73 0.0347(13) 0.0296(11) 0.0368(14) 0.0087(9) 0.0218(11) 0.0016(9)
C74 0.0327(11) 0.0180(9) 0.0370(14) 0.0053(8) 0.0174(10) -0.0001(8)
O74 0.0300(8) 0.0212(7) 0.0288(9) 0.0049(6) 0.0162(7) 0.0049(6)
C75 0.0346(12) 0.0220(10) 0.0311(13) -0.0038(8) 0.0168(10) 0.0013(8)
C76 0.0356(12) 0.0245(10) 0.0342(14) -0.0007(9) 0.0212(10) 0.0057(9)
O76 0.0264(7) 0.0239(7) 0.0304(9) -0.0005(6) 0.0149(6) 0.0015(6)
C77 0.0235(10) 0.0303(11) 0.0360(14) 0.0015(9) 0.0178(10) 0.0002(8)
C78 0.0238(11) 0.0356(11) 0.0359(14) 0.0007(10) 0.0138(10) 0.0045(9)
O78 0.0335(8) 0.0306(8) 0.0313(9) 0.0036(6) 0.0191(7) 0.0077(6)
C81 0.0436(14) 0.0352(12) 0.0427(16) 0.0128(10) 0.0210(12) 0.0009(10)
C82 0.0495(14) 0.0352(12) 0.0293(14) 0.0099(10) 0.0227(12) 0.0029(10)
O82 0.0324(8) 0.0264(7) 0.0310(9) 0.0038(6) 0.0170(7) 0.0049(6)
C83 0.0335(12) 0.0436(13) 0.0321(14) 0.0027(10) 0.0115(11) 0.0084(10)
C84 0.0272(12) 0.0369(12) 0.0369(14) 0.0016(10) 0.0091(10) -0.0005(10)
O84 0.0338(8) 0.0259(7) 0.0332(9) 0.0030(6) 0.0177(7) 0.0071(6)
C85 0.0370(12) 0.0279(11) 0.0519(16) -0.0025(10) 0.0296(12) 0.0025(9)
C86 0.0427(14) 0.0367(12) 0.0385(15) 0.0005(10) 0.0255(12) 0.0101(10)
O86 0.0358(9) 0.0240(7) 0.0396(10) 0.0016(6) 0.0192(7) 0.0059(6)
C87 0.0456(14) 0.0256(11) 0.0433(16) -0.0052(10) 0.0200(12) -0.0016(10)
C88 0.0357(12) 0.0222(10) 0.0477(16) -0.0100(10) 0.0169(11) -0.0040(9)
O88 0.0327(8) 0.0233(7) 0.0391(10) 0.0052(6) 0.0152(7) 0.0045(6)
C1L 0.0339(13) 0.0352(12) 0.0428(15) -0.0090(10) 0.0155(11) -0.0028(10)
Cl11 0.0403(3) 0.0292(3) 0.0582(4) -0.0012(2) 0.0284(3) -0.0010(2)
Cl12 0.0343(3) 0.0425(3) 0.0536(4) 0.0169(3) 0.0072(3) -0.0074(3)
C2L 0.0551(16) 0.0316(11) 0.0357(15) -0.0041(10) 0.0275(13) -0.0046(11)
Cl21 0.0664(5) 0.1070(7) 0.1072(8) -0.0727(6) 0.0524(5) -0.0205(5)
Cl22 0.1492(10) 0.1107(7) 0.0676(6) -0.0207(5) 0.0579(6) -0.0912(7)

loop_
_atom_type_symbol
_atom_type_description
_atom_type_scat_dispersion_real
_atom_type_scat_dispersion_imag
_atom_type_scat_source
C C 0.0033 0.0016 'International Tables Vol C Tables 4.2.6.8 and 6.1.1.4'
H H 0.0000 0.0000 'International Tables Vol C Tables 4.2.6.8 and 6.1.1.4'
B B 0.0013 0.0007 'International Tables Vol C Tables 4.2.6.8 and 6.1.1.4'
Cl Cl 0.1484 0.1585 'International Tables Vol C Tables 4.2.6.8 and 6.1.1.4'
Fe Fe 0.3463 0.8444 'International Tables Vol C Tables 4.2.6.8 and 6.1.1.4'
Li Li -0.0003 0.0001 'International Tables Vol C Tables 4.2.6.8 and 6.1.1.4'
O O 0.0106 0.0060 'International Tables Vol C Tables 4.2.6.8 and 6.1.1.4'

loop_
_geom_angle_atom_site_label_1
_geom_angle_atom_site_label_2
_geom_angle_atom_site_label_3
_geom_angle
_geom_angle_site_symmetry_1
_geom_angle_site_symmetry_3
_geom_angle_publ_flag
C31 Fe1 C24 158.99(9) . . ?
C31 Fe1 C35 40.72(8) . . ?
C24 Fe1 C35 123.61(9) . . ?
C31 Fe1 C25 121.38(8) . . ?
C24 Fe1 C25 41.20(7) . . ?
C35 Fe1 C25 106.41(8) . . ?
C31 Fe1 C23 157.51(9) . . ?
C24 Fe1 C23 40.76(8) . . ?
C35 Fe1 C23 161.23(8) . . ?
C25 Fe1 C23 68.46(8) . . ?
C31 Fe1 C32 41.32(8) . . ?
C24 Fe1 C32 158.90(9) . . ?
C35 Fe1 C32 69.06(9) . . ?
C25 Fe1 C32 158.07(8) . . ?
C23 Fe1 C32 122.51(9) . . ?
C31 Fe1 C22 120.70(8) . . ?
C24 Fe1 C22 68.37(8) . . ?
C35 Fe1 C22 155.75(8) . . ?
C25 Fe1 C22 67.58(8) . . ?
C23 Fe1 C22 40.72(7) . . ?
C32 Fe1 C22 107.26(8) . . ?
C31 Fe1 C34 68.40(8) . . ?
C24 Fe1 C34 108.94(8) . . ?
C35 Fe1 C34 40.73(7) . . ?
C25 Fe1 C34 122.89(8) . . ?
C23 Fe1 C34 125.73(8) . . ?
C32 Fe1 C34 68.50(8) . . ?
C22 Fe1 C34 162.10(8) . . ?
C31 Fe1 C33 68.49(8) . . ?
C24 Fe1 C33 123.90(8) . . ?
C35 Fe1 C33 68.37(8) . . ?
C25 Fe1 C33 159.44(8) . . ?
C23 Fe1 C33 109.71(8) . . ?
C32 Fe1 C33 40.62(8) . . ?
C22 Fe1 C33 125.33(8) . . ?
C34 Fe1 C33 40.34(8) . . ?
C31 Fe1 C21 104.44(7) . . ?
C24 Fe1 C21 69.36(7) . . ?
C35 Fe1 C21 119.48(8) . . ?
C25 Fe1 C21 40.49(7) . . ?
C23 Fe1 C21 69.14(7) . . ?
C32 Fe1 C21 121.66(8) . . ?
C22 Fe1 C21 40.62(8) . . ?
C34 Fe1 C21 156.62(8) . . ?
C33 Fe1 C21 159.66(8) . . ?
C13 Fe2 C1 164.85(10) . . ?
C13 Fe2 C2 127.20(10) . . ?
C1 Fe2 C2 40.73(9) . . ?
C13 Fe2 C14 40.86(9) . . ?
C1 Fe2 C14 152.50(10) . . ?
C2 Fe2 C14 166.08(10) . . ?
C13 Fe2 C12 41.00(8) . . ?
C1 Fe2 C12 126.53(8) . . ?
C2 Fe2 C12 107.26(9) . . ?
C14 Fe2 C12 68.20(9) . . ?
C13 Fe2 C5 153.25(9) . . ?
C1 Fe2 C5 40.72(9) . . ?
C2 Fe2 C5 68.52(9) . . ?
C14 Fe2 C5 119.37(9) . . ?
C12 Fe2 C5 164.49(8) . . ?
C13 Fe2 C3 108.09(9) . . ?
C1 Fe2 C3 68.51(9) . . ?
C2 Fe2 C3 40.78(9) . . ?
C14 Fe2 C3 128.70(9) . . ?
C12 Fe2 C3 118.85(9) . . ?
C5 Fe2 C3 68.41(9) . . ?
C13 Fe2 C4 119.45(9) . . ?
C1 Fe2 C4 68.26(9) . . ?
C2 Fe2 C4 68.35(9) . . ?
C14 Fe2 C4 109.42(9) . . ?
C12 Fe2 C4 153.41(9) . . ?
C5 Fe2 C4 40.49(9) . . ?
C3 Fe2 C4 40.58(9) . . ?
C13 Fe2 C15 68.34(8) . . ?
C1 Fe2 C15 118.26(8) . . ?
C2 Fe2 C15 151.28(8) . . ?
C14 Fe2 C15 40.60(8) . . ?
C12 Fe2 C15 67.26(9) . . ?
C5 Fe2 C15 108.80(9) . . ?
C3 Fe2 C15 167.05(9) . . ?
C4 Fe2 C15 129.26(9) . . ?
C13 Fe2 C11 69.38(8) . . ?
C1 Fe2 C11 106.10(8) . . ?
C2 Fe2 C11 116.62(8) . . ?
C14 Fe2 C11 69.10(8) . . ?
C12 Fe2 C11 40.40(8) . . ?
C5 Fe2 C11 126.85(8) . . ?
C3 Fe2 C11 151.25(9) . . ?
C4 Fe2 C11 165.68(9) . . ?
C15 Fe2 C11 40.58(8) . . ?
C1' B1 C21 109.65(16) . . ?
C1' B1 C11 110.27(16) . . ?
C21 B1 C11 105.84(14) . . ?
C1' B1 C1" 110.96(16) . . ?
C21 B1 C1" 110.75(16) . . ?
C11 B1 C1" 109.24(16) . . ?
B1 C1' H1'A 109.5 . . ?
B1 C1' H1'B 109.5 . . ?
H1'A C1' H1'B 109.5 . . ?
B1 C1' H1'C 109.5 . . ?
H1'A C1' H1'C 109.5 . . ?
H1'B C1' H1'C 109.5 . . ?
B1 C1" H1"A 109.5 . . ?
B1 C1" H1"B 109.5 . . ?
H1"A C1" H1"B 109.5 . . ?
B1 C1" H1"C 109.5 . . ?
H1"A C1" H1"C 109.5 . . ?
H1"B C1" H1"C 109.5 . . ?
C25 C21 C22 104.67(16) . . ?
C25 C21 B1 127.06(18) . . ?
C22 C21 B1 128.26(18) . . ?
C25 C21 Fe1 67.53(10) . . ?
C22 C21 Fe1 67.96(10) . . ?
B1 C21 Fe1 128.84(12) . . ?
C23 C22 C21 110.18(19) . . ?
C23 C22 Fe1 69.30(11) . . ?
C21 C22 Fe1 71.42(11) . . ?
C23 C22 H22 124.9 . . ?
C21 C22 H22 124.9 . . ?
Fe1 C22 H22 126.0 . . ?
C24 C23 C22 107.59(18) . . ?
C24 C23 Fe1 69.19(11) . . ?
C22 C23 Fe1 69.99(10) . . ?
C24 C23 H23 126.2 . . ?
C22 C23 H23 126.2 . . ?
Fe1 C23 H23 126.2 . . ?
C23 C24 C25 107.30(17) . . ?
C23 C24 Fe1 70.06(11) . . ?
C25 C24 Fe1 69.68(10) . . ?
C23 C24 H24 126.3 . . ?
C25 C24 H24 126.3 . . ?
Fe1 C24 H24 125.5 . . ?
C24 C25 C21 110.25(18) . . ?
C24 C25 Fe1 69.11(11) . . ?
C21 C25 Fe1 71.98(11) . . ?
C24 C25 H25 124.9 . . ?
C21 C25 H25 124.9 . . ?
Fe1 C25 H25 125.6 . . ?
C35 C31 C32 108.41(18) . . ?
C35 C31 Fe1 69.89(11) . . ?
C32 C31 Fe1 69.94(10) . . ?
C35 C31 H31 125.8 . . ?
C32 C31 H31 125.8 . . ?
Fe1 C31 H31 126.0 . . ?
C33 C32 C31 106.93(19) . . ?
C33 C32 Fe1 70.07(11) . . ?
C31 C32 Fe1 68.74(11) . . ?
C33 C32 H32 126.5 . . ?
C31 C32 H32 126.5 . . ?
Fe1 C32 H32 126.2 . . ?
C34 C33 C32 108.60(18) . . ?
C34 C33 Fe1 69.70(11) . . ?
C32 C33 Fe1 69.31(10) . . ?
C34 C33 H33 125.7 . . ?
C32 C33 H33 125.7 . . ?
Fe1 C33 H33 126.9 . . ?
C33 C34 C35 108.15(17) . . ?
C33 C34 Fe1 69.97(11) . . ?
C35 C34 Fe1 69.03(10) . . ?
C33 C34 H34 125.9 . . ?
C35 C34 H34 125.9 . . ?
Fe1 C34 H34 126.7 . . ?
C31 C35 C34 107.90(19) . . ?
C31 C35 Fe1 69.39(11) . . ?
C34 C35 Fe1 70.24(11) . . ?
C31 C35 H35 126.0 . . ?
C34 C35 H35 126.0 . . ?
Fe1 C35 H35 125.9 . . ?
C12 C11 C15 104.29(17) . . ?
C12 C11 B1 127.42(18) . . ?
C15 C11 B1 128.20(18) . . ?
C12 C11 Fe2 67.57(10) . . ?
C15 C11 Fe2 67.98(10) . . ?
B1 C11 Fe2 130.53(12) . . ?
C13 C12 C11 110.81(19) . . ?
C13 C12 Fe2 69.12(11) . . ?
C11 C12 Fe2 72.03(11) . . ?
C13 C12 H12 124.6 . . ?
C11 C12 H12 124.6 . . ?
Fe2 C12 H12 125.8 . . ?
C14 C13 C12 106.88(18) . . ?
C14 C13 Fe2 69.81(11) . . ?
C12 C13 Fe2 69.87(11) . . ?
C14 C13 H13 126.6 . . ?
C12 C13 H13 126.6 . . ?
Fe2 C13 H13 125.3 . . ?
C15 C14 C13 107.78(19) . . ?
C15 C14 Fe2 70.33(11) . . ?
C13 C14 Fe2 69.33(12) . . ?
C15 C14 H14 126.1 . . ?
C13 C14 H14 126.1 . . ?
Fe2 C14 H14 125.8 . . ?
C14 C15 C11 110.2(2) . . ?
C14 C15 Fe2 69.07(12) . . ?
C11 C15 Fe2 71.44(11) . . ?
C14 C15 H15 124.9 . . ?
C11 C15 H15 124.9 . . ?
Fe2 C15 H15 126.2 . . ?
C2 C1 C5 108.35(19) . . ?
C2 C1 Fe2 69.79(12) . . ?
C5 C1 Fe2 70.22(11) . . ?
C2 C1 H1 125.8 . . ?
C5 C1 H1 125.8 . . ?
Fe2 C1 H1 125.7 . . ?
C1 C2 C3 108.0(2) . . ?
C1 C2 Fe2 69.48(12) . . ?
C3 C2 Fe2 70.10(12) . . ?
C1 C2 H2 126.0 . . ?
C3 C2 H2 126.0 . . ?
Fe2 C2 H2 126.0 . . ?
C4 C3 C2 107.6(2) . . ?
C4 C3 Fe2 69.78(12) . . ?
C2 C3 Fe2 69.12(12) . . ?
C4 C3 H3 126.2 . . ?
C2 C3 H3 126.2 . . ?
Fe2 C3 H3 126.5 . . ?
C5 C4 C3 108.4(2) . . ?
C5 C4 Fe2 69.63(11) . . ?
C3 C4 Fe2 69.64(12) . . ?
C5 C4 H4 125.8 . . ?
C3 C4 H4 125.8 . . ?
Fe2 C4 H4 126.5 . . ?
C4 C5 C1 107.7(2) . . ?
C4 C5 Fe2 69.88(12) . . ?
C1 C5 Fe2 69.05(12) . . ?
C4 C5 H5 126.2 . . ?
C1 C5 H5 126.2 . . ?
Fe2 C5 H5 126.5 . . ?
C23A Fe1A C31A 161.93(9) . . ?
C23A Fe1A C32A 125.98(9) . . ?
C31A Fe1A C32A 40.83(8) . . ?
C23A Fe1A C24A 40.59(9) . . ?
C31A Fe1A C24A 154.63(9) . . ?
C32A Fe1A C24A 163.96(8) . . ?
C23A Fe1A C35A 156.58(9) . . ?
C31A Fe1A C35A 40.95(9) . . ?
C32A Fe1A C35A 68.89(9) . . ?
C24A Fe1A C35A 120.74(9) . . ?
C23A Fe1A C22A 40.91(8) . . ?
C31A Fe1A C22A 123.63(8) . . ?
C32A Fe1A C22A 107.19(9) . . ?
C24A Fe1A C22A 68.18(8) . . ?
C35A Fe1A C22A 160.34(8) . . ?
C23A Fe1A C25A 68.14(8) . . ?
C31A Fe1A C25A 118.66(8) . . ?
C32A Fe1A C25A 153.17(8) . . ?
C24A Fe1A C25A 40.82(8) . . ?
C35A Fe1A C25A 107.05(9) . . ?
C22A Fe1A C25A 67.26(8) . . ?
C23A Fe1A C34A 122.65(8) . . ?
C31A Fe1A C34A 68.37(8) . . ?
C32A Fe1A C34A 68.39(8) . . ?
C24A Fe1A C34A 109.63(8) . . ?
C35A Fe1A C34A 40.68(8) . . ?
C22A Fe1A C34A 157.50(8) . . ?
C25A Fe1A C34A 126.74(9) . . ?
C23A Fe1A C33A 109.75(8) . . ?
C31A Fe1A C33A 68.27(8) . . ?
C32A Fe1A C33A 40.49(8) . . ?
C24A Fe1A C33A 127.75(8) . . ?
C35A Fe1A C33A 68.52(9) . . ?
C22A Fe1A C33A 121.81(9) . . ?
C25A Fe1A C33A 164.71(8) . . ?
C34A Fe1A C33A 40.57(8) . . ?
C23A Fe1A C21A 69.23(8) . . ?
C31A Fe1A C21A 104.43(8) . . ?
C32A Fe1A C21A 118.02(8) . . ?
C24A Fe1A C21A 69.17(8) . . ?
C35A Fe1A C21A 122.94(8) . . ?
C22A Fe1A C21A 40.51(7) . . ?
C25A Fe1A C21A 40.45(8) . . ?
C34A Fe1A C21A 161.53(8) . . ?
C33A Fe1A C21A 154.36(8) . . ?
C1A Fe2A C13A 160.24(9) . . ?
C1A Fe2A C14A 156.48(9) . . ?
C13A Fe2A C14A 40.81(8) . . ?
C1A Fe2A C2A 40.92(9) . . ?
C13A Fe2A C2A 124.50(9) . . ?
C14A Fe2A C2A 161.70(8) . . ?
C1A Fe2A C5A 41.06(9) . . ?
C13A Fe2A C5A 157.98(9) . . ?
C14A Fe2A C5A 121.52(9) . . ?
C2A Fe2A C5A 68.85(9) . . ?
C1A Fe2A C12A 122.73(8) . . ?
C13A Fe2A C12A 40.85(7) . . ?
C14A Fe2A C12A 68.38(8) . . ?
C2A Fe2A C12A 107.49(8) . . ?
C5A Fe2A C12A 159.06(8) . . ?
C1A Fe2A C15A 120.18(8) . . ?
C13A Fe2A C15A 68.25(8) . . ?
C14A Fe2A C15A 40.89(7) . . ?
C2A Fe2A C15A 155.66(8) . . ?
C5A Fe2A C15A 107.00(9) . . ?
C12A Fe2A C15A 67.35(8) . . ?
C1A Fe2A C4A 68.48(8) . . ?
C13A Fe2A C4A 123.32(8) . . ?
C14A Fe2A C4A 108.76(8) . . ?
C2A Fe2A C4A 68.31(9) . . ?
C5A Fe2A C4A 40.57(8) . . ?
C12A Fe2A C4A 159.00(8) . . ?
C15A Fe2A C4A 125.03(9) . . ?
C1A Fe2A C3A 68.49(8) . . ?
C13A Fe2A C3A 109.14(8) . . ?
C14A Fe2A C3A 125.55(8) . . ?
C2A Fe2A C3A 40.58(8) . . ?
C5A Fe2A C3A 68.40(9) . . ?
C12A Fe2A C3A 123.08(9) . . ?
C15A Fe2A C3A 162.12(8) . . ?
C4A Fe2A C3A 40.43(9) . . ?
C1A Fe2A C11A 104.95(8) . . ?
C13A Fe2A C11A 69.12(7) . . ?
C14A Fe2A C11A 69.24(7) . . ?
C2A Fe2A C11A 119.99(8) . . ?
C5A Fe2A C11A 122.15(8) . . ?
C12A Fe2A C11A 40.44(7) . . ?
C15A Fe2A C11A 40.48(7) . . ?
C4A Fe2A C11A 159.85(8) . . ?
C3A Fe2A C11A 156.74(9) . . ?
C11A B1A C21A 102.63(13) . . ?
C11A B1A C1'A 110.41(17) . . ?
C21A B1A C1'A 111.11(17) . . ?
C11A B1A C1"A 110.89(17) . . ?
C21A B1A C1"A 109.88(17) . . ?
C1'A B1A C1"A 111.58(16) . . ?
B1A C1'A H1'D 109.5 . . ?
B1A C1'A H1'E 109.5 . . ?
H1'D C1'A H1'E 109.5 . . ?
B1A C1'A H1'F 109.5 . . ?
H1'D C1'A H1'F 109.5 . . ?
H1'E C1'A H1'F 109.5 . . ?
B1A C1"A H1"D 109.5 . . ?
B1A C1"A H1"E 109.5 . . ?
H1"D C1"A H1"E 109.5 . . ?
B1A C1"A H1"F 109.5 . . ?
H1"D C1"A H1"F 109.5 . . ?
H1"E C1"A H1"F 109.5 . . ?
C25A C21A C22A 104.74(17) . . ?
C25A C21A B1A 128.30(18) . . ?
C22A C21A B1A 126.79(18) . . ?
C25A C21A Fe1A 68.25(10) . . ?
C22A C21A Fe1A 68.10(10) . . ?
B1A C21A Fe1A 131.07(12) . . ?
C23A C22A C21A 110.08(19) . . ?
C23A C22A Fe1A 69.02(11) . . ?
C21A C22A Fe1A 71.39(11) . . ?
C23A C22A H22A 125.0 . . ?
C21A C22A H22A 125.0 . . ?
Fe1A C22A H22A 126.2 . . ?
C24A C23A C22A 107.60(18) . . ?
C24A C23A Fe1A 69.97(11) . . ?
C22A C23A Fe1A 70.06(10) . . ?
C24A C23A H23A 126.2 . . ?
C22A C23A H23A 126.2 . . ?
Fe1A C23A H23A 125.3 . . ?
C23A C24A C25A 107.33(18) . . ?
C23A C24A Fe1A 69.43(11) . . ?
C25A C24A Fe1A 69.96(11) . . ?
C23A C24A H24A 126.3 . . ?
C25A C24A H24A 126.3 . . ?
Fe1A C24A H24A 125.8 . . ?
C24A C25A C21A 110.25(19) . . ?
C24A C25A Fe1A 69.21(11) . . ?
C21A C25A Fe1A 71.30(11) . . ?
C24A C25A H25A 124.9 . . ?
C21A C25A H25A 124.9 . . ?
Fe1A C25A H25A 126.2 . . ?
C32A C31A C35A 108.26(18) . . ?
C32A C31A Fe1A 69.67(11) . . ?
C35A C31A Fe1A 69.71(11) . . ?
C32A C31A H31A 125.9 . . ?
C35A C31A H31A 125.9 . . ?
Fe1A C31A H31A 126.3 . . ?
C33A C32A C31A 108.0(2) . . ?
C33A C32A Fe1A 70.49(11) . . ?
C31A C32A Fe1A 69.50(12) . . ?
C33A C32A H32A 126.0 . . ?
C31A C32A H32A 126.0 . . ?
Fe1A C32A H32A 125.6 . . ?
C32A C33A C34A 108.02(18) . . ?
C32A C33A Fe1A 69.02(11) . . ?
C34A C33A Fe1A 69.63(11) . . ?
C32A C33A H33A 126.0 . . ?
C34A C33A H33A 126.0 . . ?
Fe1A C33A H33A 126.9 . . ?
C35A C34A C33A 108.12(19) . . ?
C35A C34A Fe1A 69.12(11) . . ?
C33A C34A Fe1A 69.80(11) . . ?
C35A C34A H34A 125.9 . . ?
C33A C34A H34A 125.9 . . ?
Fe1A C34A H34A 126.7 . . ?
C34A C35A C31A 107.5(2) . . ?
C34A C35A Fe1A 70.20(11) . . ?
C31A C35A Fe1A 69.34(11) . . ?
C34A C35A H35A 126.2 . . ?
C31A C35A H35A 126.2 . . ?
Fe1A C35A H35A 125.8 . . ?
C12A C11A C15A 104.49(16) . . ?
C12A C11A B1A 126.35(17) . . ?
C15A C11A B1A 128.89(18) . . ?
C12A C11A Fe2A 67.61(10) . . ?
C15A C11A Fe2A 67.82(10) . . ?
B1A C11A Fe2A 132.70(12) . . ?
C13A C12A C11A 110.35(18) . . ?
C13A C12A Fe2A 69.03(11) . . ?
C11A C12A Fe2A 71.95(11) . . ?
C13A C12A H12A 124.8 . . ?
C11A C12A H12A 124.8 . . ?
Fe2A C12A H12A 125.8 . . ?
C14A C13A C12A 107.66(17) . . ?
C14A C13A Fe2A 69.74(10) . . ?
C12A C13A Fe2A 70.11(10) . . ?
C14A C13A H13A 126.2 . . ?
C12A C13A H13A 126.2 . . ?
Fe2A C13A H13A 125.6 . . ?
C13A C14A C15A 107.22(17) . . ?
C13A C14A Fe2A 69.45(11) . . ?
C15A C14A Fe2A 70.18(10) . . ?
C13A C14A H14A 126.4 . . ?
C15A C14A H14A 126.4 . . ?
Fe2A C14A H14A 125.6 . . ?
C14A C15A C11A 110.29(19) . . ?
C14A C15A Fe2A 68.93(11) . . ?
C11A C15A Fe2A 71.70(11) . . ?
C14A C15A H15A 124.9 . . ?
C11A C15A H15A 124.9 . . ?
Fe2A C15A H15A 126.1 . . ?
C2A C1A C5A 108.01(19) . . ?
C2A C1A Fe2A 69.87(11) . . ?
C5A C1A Fe2A 69.82(11) . . ?
C2A C1A H1A 126.0 . . ?
C5A C1A H1A 126.0 . . ?
Fe2A C1A H1A 125.9 . . ?
C3A C2A C1A 107.9(2) . . ?
C3A C2A Fe2A 70.25(11) . . ?
C1A C2A Fe2A 69.20(11) . . ?
C3A C2A H2A 126.0 . . ?
C1A C2A H2A 126.0 . . ?
Fe2A C2A H2A 126.1 . . ?
C4A C3A C2A 108.07(18) . . ?
C4A C3A Fe2A 69.74(11) . . ?
C2A C3A Fe2A 69.16(11) . . ?
C4A C3A H3A 126.0 . . ?
C2A C3A H3A 126.0 . . ?
Fe2A C3A H3A 126.7 . . ?
C5A C4A C3A 108.35(19) . . ?
C5A C4A Fe2A 69.23(11) . . ?
C3A C4A Fe2A 69.83(11) . . ?
C5A C4A H4A 125.8 . . ?
C3A C4A H4A 125.8 . . ?
Fe2A C4A H4A 126.7 . . ?
C4A C5A C1A 107.7(2) . . ?
C4A C5A Fe2A 70.20(11) . . ?
C1A C5A Fe2A 69.13(11) . . ?
C4A C5A H5A 126.2 . . ?
C1A C5A H5A 126.2 . . ?
Fe2A C5A H5A 126.1 . . ?
O56 Li1 O64 85.75(14) . . ?
O56 Li1 O52 106.00(15) . . ?
O64 Li1 O52 142.73(18) . . ?
O56 Li1 O62 81.70(12) . . ?
O64 Li1 O62 72.84(12) . . ?
O52 Li1 O62 142.9(2) . . ?
O56 Li1 O68 142.45(18) . . ?
O64 Li1 O68 109.99(15) . . ?
O52 Li1 O68 82.29(13) . . ?
O62 Li1 O68 71.59(12) . . ?
O56 Li1 O58 71.85(12) . . ?
O64 Li1 O58 78.91(13) . . ?
O52 Li1 O58 71.89(11) . . ?
O62 Li1 O58 142.43(18) . . ?
O68 Li1 O58 143.07(16) . . ?
O56 Li1 O66 146.5(2) . . ?
O64 Li1 O66 70.87(12) . . ?
O52 Li1 O66 81.58(12) . . ?
O62 Li1 O66 112.23(15) . . ?
O68 Li1 O66 70.12(11) . . ?
O58 Li1 O66 80.16(12) . . ?
O56 Li1 O54 70.46(11) . . ?
O64 Li1 O54 145.72(17) . . ?
O52 Li1 O54 69.79(12) . . ?
O62 Li1 O54 79.42(12) . . ?
O68 Li1 O54 78.90(13) . . ?
O58 Li1 O54 114.47(14) . . ?
O66 Li1 O54 140.19(17) . . ?
O58 C51 C52 107.06(17) . . ?
O58 C51 H51A 110.3 . . ?
C52 C51 H51A 110.3 . . ?
O58 C51 H51B 110.3 . . ?
C52 C51 H51B 110.3 . . ?
H51A C51 H51B 108.6 . . ?
O52 C52 C51 111.30(17) . . ?
O52 C52 H52A 109.4 . . ?
C51 C52 H52A 109.4 . . ?
O52 C52 H52B 109.4 . . ?
C51 C52 H52B 109.4 . . ?
H52A C52 H52B 108.0 . . ?
C52 O52 C53 113.21(15) . . ?
C52 O52 Li1 110.26(16) . . ?
C53 O52 Li1 118.82(15) . . ?
O52 C53 C54 107.18(16) . . ?
O52 C53 H53A 110.3 . . ?
C54 C53 H53A 110.3 . . ?
O52 C53 H53B 110.3 . . ?
C54 C53 H53B 110.3 . . ?
H53A C53 H53B 108.5 . . ?
O54 C54 C53 111.85(18) . . ?
O54 C54 H54A 109.2 . . ?
C53 C54 H54A 109.2 . . ?
O54 C54 H54B 109.2 . . ?
C53 C54 H54B 109.2 . . ?
H54A C54 H54B 107.9 . . ?
C54 O54 C55 114.19(15) . . ?
C54 O54 Li1 106.84(14) . . ?
C55 O54 Li1 108.92(15) . . ?
O54 C55 C56 107.32(15) . . ?
O54 C55 H55A 110.3 . . ?
C56 C55 H55A 110.3 . . ?
O54 C55 H55B 110.3 . . ?
C56 C55 H55B 110.3 . . ?
H55A C55 H55B 108.5 . . ?
O56 C56 C55 111.06(16) . . ?
O56 C56 H56A 109.4 . . ?
C55 C56 H56A 109.4 . . ?
O56 C56 H56B 109.4 . . ?
C55 C56 H56B 109.4 . . ?
H56A C56 H56B 108.0 . . ?
C57 O56 C56 113.44(14) . . ?
C57 O56 Li1 118.90(15) . . ?
C56 O56 Li1 113.95(16) . . ?
O56 C57 C58 107.14(16) . . ?
O56 C57 H57A 110.3 . . ?
C58 C57 H57A 110.3 . . ?
O56 C57 H57B 110.3 . . ?
C58 C57 H57B 110.3 . . ?
H57A C57 H57B 108.5 . . ?
O58 C58 C57 111.6(2) . . ?
O58 C58 H58A 109.3 . . ?
C57 C58 H58A 109.3 . . ?
O58 C58 H58B 109.3 . . ?
C57 C58 H58B 109.3 . . ?
H58A C58 H58B 108.0 . . ?
C51 O58 C58 114.47(17) . . ?
C51 O58 Li1 110.92(16) . . ?
C58 O58 Li1 106.78(15) . . ?
O68 C61 C62 111.59(18) . . ?
O68 C61 H61A 109.3 . . ?
C62 C61 H61A 109.3 . . ?
O68 C61 H61B 109.3 . . ?
C62 C61 H61B 109.3 . . ?
H61A C61 H61B 108.0 . . ?
O62 C62 C61 107.47(16) . . ?
O62 C62 H62A 110.2 . . ?
C61 C62 H62A 110.2 . . ?
O62 C62 H62B 110.2 . . ?
C61 C62 H62B 110.2 . . ?
H62A C62 H62B 108.5 . . ?
C63 O62 C62 113.75(15) . . ?
C63 O62 Li1 108.37(15) . . ?
C62 O62 Li1 114.97(15) . . ?
O62 C63 C64 111.31(17) . . ?
O62 C63 H63A 109.4 . . ?
C64 C63 H63A 109.4 . . ?
O62 C63 H63B 109.4 . . ?
C64 C63 H63B 109.4 . . ?
H63A C63 H63B 108.0 . . ?
O64 C64 C63 106.45(16) . . ?
O64 C64 H64A 110.4 . . ?
C63 C64 H64A 110.4 . . ?
O64 C64 H64B 110.4 . . ?
C63 C64 H64B 110.4 . . ?
H64A C64 H64B 108.6 . . ?
C64 O64 C65 113.16(14) . . ?
C64 O64 Li1 116.62(15) . . ?
C65 O64 Li1 113.09(15) . . ?
O64 C65 C66 110.31(18) . . ?
O64 C65 H65A 109.6 . . ?
C66 C65 H65A 109.6 . . ?
O64 C65 H65B 109.6 . . ?
C66 C65 H65B 109.6 . . ?
H65A C65 H65B 108.1 . . ?
O66 C66 C65 106.43(16) . . ?
O66 C66 H66A 110.4 . . ?
C65 C66 H66A 110.4 . . ?
O66 C66 H66B 110.4 . . ?
C65 C66 H66B 110.4 . . ?
H66A C66 H66B 108.6 . . ?
C67 O66 C66 114.12(16) . . ?
C67 O66 Li1 109.39(15) . . ?
C66 O66 Li1 111.65(15) . . ?
O66 C67 C68 111.49(17) . . ?
O66 C67 H67A 109.3 . . ?
C68 C67 H67A 109.3 . . ?
O66 C67 H67B 109.3 . . ?
C68 C67 H67B 109.3 . . ?
H67A C67 H67B 108.0 . . ?
O68 C68 C67 106.74(16) . . ?
O68 C68 H68A 110.4 . . ?
C67 C68 H68A 110.4 . . ?
O68 C68 H68B 110.4 . . ?
C67 C68 H68B 110.4 . . ?
H68A C68 H68B 108.6 . . ?
C61 O68 C68 113.25(15) . . ?
C61 O68 Li1 108.42(14) . . ?
C68 O68 Li1 114.14(15) . . ?
O76 Li2 O86 144.28(19) . . ?
O76 Li2 O72 111.52(15) . . ?
O86 Li2 O72 80.20(14) . . ?
O76 Li2 O82 81.58(14) . . ?
O86 Li2 O82 109.80(15) . . ?
O72 Li2 O82 142.98(18) . . ?
O76 Li2 O74 72.36(12) . . ?
O86 Li2 O74 141.7(2) . . ?
O72 Li2 O74 72.18(12) . . ?
O82 Li2 O74 79.98(13) . . ?
O76 Li2 O88 80.27(14) . . ?
O86 Li2 O88 71.92(12) . . ?
O72 Li2 O88 142.17(18) . . ?
O82 Li2 O88 72.38(12) . . ?
O74 Li2 O88 143.5(2) . . ?
O76 Li2 O78 72.32(12) . . ?
O86 Li2 O78 80.75(13) . . ?
O72 Li2 O78 71.19(12) . . ?
O82 Li2 O78 144.26(19) . . ?
O74 Li2 O78 113.41(15) . . ?
O88 Li2 O78 79.37(13) . . ?
O76 Li2 O84 142.09(18) . . ?
O86 Li2 O84 71.46(12) . . ?
O72 Li2 O84 80.37(13) . . ?
O82 Li2 O84 70.22(12) . . ?
O74 Li2 O84 78.06(12) . . ?
O88 Li2 O84 112.99(15) . . ?
O78 Li2 O84 143.09(19) . . ?
O78 C71 C72 111.92(18) . . ?
O78 C71 H71A 109.2 . . ?
C72 C71 H71A 109.2 . . ?
O78 C71 H71B 109.2 . . ?
C72 C71 H71B 109.2 . . ?
H71A C71 H71B 107.9 . . ?
O72 C72 C71 106.57(16) . . ?
O72 C72 H72A 110.4 . . ?
C71 C72 H72A 110.4 . . ?
O72 C72 H72B 110.4 . . ?
C71 C72 H72B 110.4 . . ?
H72A C72 H72B 108.6 . . ?
C72 O72 C73 113.58(15) . . ?
C72 O72 Li2 116.03(16) . . ?
C73 O72 Li2 109.88(15) . . ?
O72 C73 C74 110.82(17) . . ?
O72 C73 H73A 109.5 . . ?
C74 C73 H73A 109.5 . . ?
O72 C73 H73B 109.5 . . ?
C74 C73 H73B 109.5 . . ?
H73A C73 H73B 108.1 . . ?
O74 C74 C73 106.70(16) . . ?
O74 C74 H74A 110.4 . . ?
C73 C74 H74A 110.4 . . ?
O74 C74 H74B 110.4 . . ?
C73 C74 H74B 110.4 . . ?
H74A C74 H74B 108.6 . . ?
C75 O74 C74 113.31(16) . . ?
C75 O74 Li2 108.70(15) . . ?
C74 O74 Li2 112.92(15) . . ?
O74 C75 C76 110.94(17) . . ?
O74 C75 H75A 109.5 . . ?
C76 C75 H75A 109.5 . . ?
O74 C75 H75B 109.5 . . ?
C76 C75 H75B 109.5 . . ?
H75A C75 H75B 108.0 . . ?
O76 C76 C75 106.79(16) . . ?
O76 C76 H76A 110.4 . . ?
C75 C76 H76A 110.4 . . ?
O76 C76 H76B 110.4 . . ?
C75 C76 H76B 110.4 . . ?
H76A C76 H76B 108.6 . . ?
C77 O76 C76 113.36(15) . . ?
C77 O76 Li2 111.49(15) . . ?
C76 O76 Li2 116.74(15) . . ?
O76 C77 C78 110.72(17) . . ?
O76 C77 H77A 109.5 . . ?
C78 C77 H77A 109.5 . . ?
O76 C77 H77B 109.5 . . ?
C78 C77 H77B 109.5 . . ?
H77A C77 H77B 108.1 . . ?
O78 C78 C77 106.09(16) . . ?
O78 C78 H78A 110.5 . . ?
C77 C78 H78A 110.5 . . ?
O78 C78 H78B 110.5 . . ?
C77 C78 H78B 110.5 . . ?
H78A C78 H78B 108.7 . . ?
C71 O78 C78 114.78(16) . . ?
C71 O78 Li2 109.68(16) . . ?
C78 O78 Li2 112.17(15) . . ?
O88 C81 C82 106.96(18) . . ?
O88 C81 H81A 110.3 . . ?
C82 C81 H81A 110.3 . . ?
O88 C81 H81B 110.3 . . ?
C82 C81 H81B 110.3 . . ?
H81A C81 H81B 108.6 . . ?
O82 C82 C81 111.5(2) . . ?
O82 C82 H82A 109.3 . . ?
C81 C82 H82A 109.3 . . ?
O82 C82 H82B 109.3 . . ?
C81 C82 H82B 109.3 . . ?
H82A C82 H82B 108.0 . . ?
C83 O82 C82 113.18(17) . . ?
C83 O82 Li2 117.40(17) . . ?
C82 O82 Li2 108.70(16) . . ?
O82 C83 C84 107.57(18) . . ?
O82 C83 H83A 110.2 . . ?
C84 C83 H83A 110.2 . . ?
O82 C83 H83B 110.2 . . ?
C84 C83 H83B 110.2 . . ?
H83A C83 H83B 108.5 . . ?
O84 C84 C83 112.19(18) . . ?
O84 C84 H84A 109.2 . . ?
C83 C84 H84A 109.2 . . ?
O84 C84 H84B 109.2 . . ?
C83 C84 H84B 109.2 . . ?
H84A C84 H84B 107.9 . . ?
C85 O84 C84 114.29(16) . . ?
C85 O84 Li2 111.06(15) . . ?
C84 O84 Li2 107.88(16) . . ?
O84 C85 C86 106.23(17) . . ?
O84 C85 H85A 110.5 . . ?
C86 C85 H85A 110.5 . . ?
O84 C85 H85B 110.5 . . ?
C86 C85 H85B 110.5 . . ?
H85A C85 H85B 108.7 . . ?
O86 C86 C85 111.3(2) . . ?
O86 C86 H86A 109.4 . . ?
C85 C86 H86A 109.4 . . ?
O86 C86 H86B 109.4 . . ?
C85 C86 H86B 109.4 . . ?
H86A C86 H86B 108.0 . . ?
C87 O86 C86 113.63(17) . . ?
C87 O86 Li2 118.07(17) . . ?
C86 O86 Li2 111.33(16) . . ?
O86 C87 C88 106.19(18) . . ?
O86 C87 H87A 110.5 . . ?
C88 C87 H87A 110.5 . . ?
O86 C87 H87B 110.5 . . ?
C88 C87 H87B 110.5 . . ?
H87A C87 H87B 108.7 . . ?
O88 C88 C87 112.13(18) . . ?
O88 C88 H88A 109.2 . . ?
C87 C88 H88A 109.2 . . ?
O88 C88 H88B 109.2 . . ?
C87 C88 H88B 109.2 . . ?
H88A C88 H88B 107.9 . . ?
C81 O88 C88 113.64(17) . . ?
C81 O88 Li2 113.10(16) . . ?
C88 O88 Li2 107.37(17) . . ?
Cl12 C1L Cl11 110.85(12) . . ?
Cl12 C1L H1L1 109.5 . . ?
Cl11 C1L H1L1 109.5 . . ?
Cl12 C1L H1L2 109.5 . . ?
Cl11 C1L H1L2 109.5 . . ?
H1L1 C1L H1L2 108.1 . . ?
Cl21 C2L Cl22 111.10(13) . . ?
Cl21 C2L H2L1 109.4 . . ?
Cl22 C2L H2L1 109.4 . . ?
Cl21 C2L H2L2 109.4 . . ?
Cl22 C2L H2L2 109.4 . . ?
H2L1 C2L H2L2 108.0 . . ?

loop_
_geom_bond_atom_site_label_1
_geom_bond_atom_site_label_2
_geom_bond_distance
_geom_bond_site_symmetry_2
_geom_bond_publ_flag
Fe1 C31 2.0309(18) . ?
Fe1 C24 2.0313(18) . ?
Fe1 C35 2.037(2) . ?
Fe1 C25 2.0389(19) . ?
Fe1 C23 2.0427(19) . ?
Fe1 C32 2.0469(19) . ?
Fe1 C22 2.052(2) . ?
Fe1 C34 2.0535(18) . ?
Fe1 C33 2.0571(18) . ?
Fe1 C21 2.0982(18) . ?
Fe2 C13 2.033(2) . ?
Fe2 C1 2.034(2) . ?
Fe2 C2 2.038(2) . ?
Fe2 C14 2.039(2) . ?
Fe2 C12 2.0429(19) . ?
Fe2 C5 2.049(2) . ?
Fe2 C3 2.051(2) . ?
Fe2 C4 2.052(2) . ?
Fe2 C15 2.056(2) . ?
Fe2 C11 2.1023(18) . ?
B1 C1' 1.634(3) . ?
B1 C21 1.638(3) . ?
B1 C11 1.641(3) . ?
B1 C1" 1.642(3) . ?
C1' H1'A 0.9800 . ?
C1' H1'B 0.9800 . ?
C1' H1'C 0.9800 . ?
C1" H1"A 0.9800 . ?
C1" H1"B 0.9800 . ?
C1" H1"C 0.9800 . ?
C21 C25 1.433(3) . ?
C21 C22 1.441(3) . ?
C22 C23 1.424(3) . ?
C22 H22 0.9500 . ?
C23 C24 1.419(3) . ?
C23 H23 0.9500 . ?
C24 C25 1.432(3) . ?
C24 H24 0.9500 . ?
C25 H25 0.9500 . ?
C31 C35 1.416(3) . ?
C31 C32 1.439(3) . ?
C31 H31 0.9500 . ?
C32 C33 1.424(3) . ?
C32 H32 0.9500 . ?
C33 C34 1.417(3) . ?
C33 H33 0.9500 . ?
C34 C35 1.424(3) . ?
C34 H34 0.9500 . ?
C35 H35 0.9500 . ?
C11 C12 1.432(3) . ?
C11 C15 1.443(3) . ?
C12 C13 1.428(3) . ?
C12 H12 0.9500 . ?
C13 C14 1.422(3) . ?
C13 H13 0.9500 . ?
C14 C15 1.421(3) . ?
C14 H14 0.9500 . ?
C15 H15 0.9500 . ?
C1 C2 1.417(3) . ?
C1 C5 1.421(3) . ?
C1 H1 0.9500 . ?
C2 C3 1.424(3) . ?
C2 H2 0.9500 . ?
C3 C4 1.423(3) . ?
C3 H3 0.9500 . ?
C4 C5 1.419(3) . ?
C4 H4 0.9500 . ?
C5 H5 0.9500 . ?
Fe1A C23A 2.0351(18) . ?
Fe1A C31A 2.0385(19) . ?
Fe1A C32A 2.041(2) . ?
Fe1A C24A 2.042(2) . ?
Fe1A C35A 2.043(2) . ?
Fe1A C22A 2.0489(19) . ?
Fe1A C25A 2.0521(19) . ?
Fe1A C34A 2.0578(19) . ?
Fe1A C33A 2.0601(19) . ?
Fe1A C21A 2.0928(18) . ?
Fe2A C1A 2.0315(19) . ?
Fe2A C13A 2.0321(18) . ?
Fe2A C14A 2.0359(18) . ?
Fe2A C2A 2.040(2) . ?
Fe2A C5A 2.041(2) . ?
Fe2A C12A 2.0464(19) . ?
Fe2A C15A 2.0524(19) . ?
Fe2A C4A 2.0535(19) . ?
Fe2A C3A 2.0547(19) . ?
Fe2A C11A 2.1043(18) . ?
B1A C11A 1.634(3) . ?
B1A C21A 1.634(3) . ?
B1A C1'A 1.635(3) . ?
B1A C1"A 1.645(3) . ?
C1'A H1'D 0.9800 . ?
C1'A H1'E 0.9800 . ?
C1'A H1'F 0.9800 . ?
C1"A H1"D 0.9800 . ?
C1"A H1"E 0.9800 . ?
C1"A H1"F 0.9800 . ?
C21A C25A 1.433(3) . ?
C21A C22A 1.434(3) . ?
C22A C23A 1.427(3) . ?
C22A H22A 0.9500 . ?
C23A C24A 1.414(3) . ?
C23A H23A 0.9500 . ?
C24A C25A 1.428(3) . ?
C24A H24A 0.9500 . ?
C25A H25A 0.9500 . ?
C31A C32A 1.423(3) . ?
C31A C35A 1.428(3) . ?
C31A H31A 0.9500 . ?
C32A C33A 1.419(3) . ?
C32A H32A 0.9500 . ?
C33A C34A 1.428(3) . ?
C33A H33A 0.9500 . ?
C34A C35A 1.426(3) . ?
C34A H34A 0.9500 . ?
C35A H35A 0.9500 . ?
C11A C12A 1.436(3) . ?
C11A C15A 1.439(3) . ?
C12A C13A 1.424(3) . ?
C12A H12A 0.9500 . ?
C13A C14A 1.418(3) . ?
C13A H13A 0.9500 . ?
C14A C15A 1.428(3) . ?
C14A H14A 0.9500 . ?
C15A H15A 0.9500 . ?
C1A C2A 1.423(3) . ?
C1A C5A 1.428(3) . ?
C1A H1A 0.9500 . ?
C2A C3A 1.420(3) . ?
C2A H2A 0.9500 . ?
C3A C4A 1.420(3) . ?
C3A H3A 0.9500 . ?
C4A C5A 1.420(3) . ?
C4A H4A 0.9500 . ?
C5A H5A 0.9500 . ?
Li1 O56 2.222(4) . ?
Li1 O64 2.255(4) . ?
Li1 O52 2.273(4) . ?
Li1 O62 2.342(4) . ?
Li1 O68 2.393(4) . ?
Li1 O58 2.451(4) . ?
Li1 O66 2.463(4) . ?
Li1 O54 2.560(4) . ?
C51 O58 1.427(3) . ?
C51 C52 1.497(3) . ?
C51 H51A 0.9900 . ?
C51 H51B 0.9900 . ?
C52 O52 1.423(3) . ?
C52 H52A 0.9900 . ?
C52 H52B 0.9900 . ?
O52 C53 1.423(2) . ?
C53 C54 1.509(3) . ?
C53 H53A 0.9900 . ?
C53 H53B 0.9900 . ?
C54 O54 1.419(2) . ?
C54 H54A 0.9900 . ?
C54 H54B 0.9900 . ?
O54 C55 1.435(2) . ?
C55 C56 1.491(3) . ?
C55 H55A 0.9900 . ?
C55 H55B 0.9900 . ?
C56 O56 1.429(2) . ?
C56 H56A 0.9900 . ?
C56 H56B 0.9900 . ?
O56 C57 1.423(2) . ?
C57 C58 1.508(3) . ?
C57 H57A 0.9900 . ?
C57 H57B 0.9900 . ?
C58 O58 1.428(3) . ?
C58 H58A 0.9900 . ?
C58 H58B 0.9900 . ?
C61 O68 1.423(2) . ?
C61 C62 1.497(3) . ?
C61 H61A 0.9900 . ?
C61 H61B 0.9900 . ?
C62 O62 1.426(2) . ?
C62 H62A 0.9900 . ?
C62 H62B 0.9900 . ?
O62 C63 1.425(3) . ?
C63 C64 1.509(3) . ?
C63 H63A 0.9900 . ?
C63 H63B 0.9900 . ?
C64 O64 1.420(2) . ?
C64 H64A 0.9900 . ?
C64 H64B 0.9900 . ?
O64 C65 1.430(2) . ?
C65 C66 1.501(3) . ?
C65 H65A 0.9900 . ?
C65 H65B 0.9900 . ?
C66 O66 1.430(3) . ?
C66 H66A 0.9900 . ?
C66 H66B 0.9900 . ?
O66 C67 1.421(3) . ?
C67 C68 1.502(3) . ?
C67 H67A 0.9900 . ?
C67 H67B 0.9900 . ?
C68 O68 1.435(2) . ?
C68 H68A 0.9900 . ?
C68 H68B 0.9900 . ?
Li2 O76 2.260(4) . ?
Li2 O86 2.278(4) . ?
Li2 O72 2.341(4) . ?
Li2 O82 2.343(4) . ?
Li2 O74 2.363(4) . ?
Li2 O88 2.367(4) . ?
Li2 O78 2.382(4) . ?
Li2 O84 2.457(4) . ?
C71 O78 1.415(3) . ?
C71 C72 1.511(3) . ?
C71 H71A 0.9900 . ?
C71 H71B 0.9900 . ?
C72 O72 1.426(2) . ?
C72 H72A 0.9900 . ?
C72 H72B 0.9900 . ?
O72 C73 1.434(2) . ?
C73 C74 1.504(3) . ?
C73 H73A 0.9900 . ?
C73 H73B 0.9900 . ?
C74 O74 1.428(2) . ?
C74 H74A 0.9900 . ?
C74 H74B 0.9900 . ?
O74 C75 1.425(3) . ?
C75 C76 1.504(3) . ?
C75 H75A 0.9900 . ?
C75 H75B 0.9900 . ?
C76 O76 1.431(2) . ?
C76 H76A 0.9900 . ?
C76 H76B 0.9900 . ?
O76 C77 1.422(2) . ?
C77 C78 1.505(3) . ?
C77 H77A 0.9900 . ?
C77 H77B 0.9900 . ?
C78 O78 1.426(3) . ?
C78 H78A 0.9900 . ?
C78 H78B 0.9900 . ?
C81 O88 1.409(3) . ?
C81 C82 1.497(3) . ?
C81 H81A 0.9900 . ?
C81 H81B 0.9900 . ?
C82 O82 1.447(3) . ?
C82 H82A 0.9900 . ?
C82 H82B 0.9900 . ?
O82 C83 1.406(3) . ?
C83 C84 1.486(3) . ?
C83 H83A 0.9900 . ?
C83 H83B 0.9900 . ?
C84 O84 1.442(3) . ?
C84 H84A 0.9900 . ?
C84 H84B 0.9900 . ?
O84 C85 1.417(2) . ?
C85 C86 1.490(3) . ?
C85 H85A 0.9900 . ?
C85 H85B 0.9900 . ?
C86 O86 1.443(3) . ?
C86 H86A 0.9900 . ?
C86 H86B 0.9900 . ?
O86 C87 1.417(3) . ?
C87 C88 1.485(4) . ?
C87 H87A 0.9900 . ?
C87 H87B 0.9900 . ?
C88 O88 1.452(3) . ?
C88 H88A 0.9900 . ?
C88 H88B 0.9900 . ?
C1L Cl12 1.759(2) . ?
C1L Cl11 1.759(2) . ?
C1L H1L1 0.9900 . ?
C1L H1L2 0.9900 . ?
C2L Cl21 1.724(3) . ?
C2L Cl22 1.753(2) . ?
C2L H2L1 0.9900 . ?
C2L H2L2 0.9900 . ?

loop_
_geom_torsion_atom_site_label_1
_geom_torsion_atom_site_label_2
_geom_torsion_atom_site_label_3
_geom_torsion_atom_site_label_4
_geom_torsion
_geom_torsion_site_symmetry_1
_geom_torsion_site_symmetry_2
_geom_torsion_site_symmetry_3
_geom_torsion_site_symmetry_4
_geom_torsion_publ_flag
C1' B1 C21 C25 -27.9(2) . . . . ?
C11 B1 C21 C25 91.0(2) . . . . ?
C1" B1 C21 C25 -150.68(18) . . . . ?
C1' B1 C21 C22 152.95(17) . . . . ?
C11 B1 C21 C22 -88.1(2) . . . . ?
C1" B1 C21 C22 30.2(3) . . . . ?
C1' B1 C21 Fe1 61.7(2) . . . . ?
C11 B1 C21 Fe1 -179.35(14) . . . . ?
C1" B1 C21 Fe1 -61.1(2) . . . . ?
C31 Fe1 C21 C25 121.77(12) . . . . ?
C24 Fe1 C21 C25 -37.15(12) . . . . ?
C35 Fe1 C21 C25 80.66(13) . . . . ?
C23 Fe1 C21 C25 -80.87(12) . . . . ?
C32 Fe1 C21 C25 162.97(12) . . . . ?
C22 Fe1 C21 C25 -117.59(15) . . . . ?
C34 Fe1 C21 C25 53.0(2) . . . . ?
C33 Fe1 C21 C25 -171.47(19) . . . . ?
C31 Fe1 C21 C22 -120.63(12) . . . . ?
C24 Fe1 C21 C22 80.44(12) . . . . ?
C35 Fe1 C21 C22 -161.74(11) . . . . ?
C25 Fe1 C21 C22 117.59(15) . . . . ?
C23 Fe1 C21 C22 36.72(11) . . . . ?
C32 Fe1 C21 C22 -79.43(13) . . . . ?
C34 Fe1 C21 C22 170.62(17) . . . . ?
C33 Fe1 C21 C22 -53.9(2) . . . . ?
C31 Fe1 C21 B1 1.49(19) . . . . ?
C24 Fe1 C21 B1 -157.4(2) . . . . ?
C35 Fe1 C21 B1 -39.6(2) . . . . ?
C25 Fe1 C21 B1 -120.3(2) . . . . ?
C23 Fe1 C21 B1 158.84(19) . . . . ?
C32 Fe1 C21 B1 42.7(2) . . . . ?
C22 Fe1 C21 B1 122.1(2) . . . . ?
C34 Fe1 C21 B1 -67.3(3) . . . . ?
C33 Fe1 C21 B1 68.2(3) . . . . ?
C25 C21 C22 C23 -0.77(19) . . . . ?
B1 C21 C22 C23 178.54(16) . . . . ?
Fe1 C21 C22 C23 -58.61(13) . . . . ?
C25 C21 C22 Fe1 57.84(11) . . . . ?
B1 C21 C22 Fe1 -122.85(18) . . . . ?
C31 Fe1 C22 C23 -163.22(12) . . . . ?
C24 Fe1 C22 C23 37.96(12) . . . . ?
C35 Fe1 C22 C23 162.68(19) . . . . ?
C25 Fe1 C22 C23 82.57(13) . . . . ?
C32 Fe1 C22 C23 -120.12(12) . . . . ?
C34 Fe1 C22 C23 -46.8(3) . . . . ?
C33 Fe1 C22 C23 -79.06(14) . . . . ?
C21 Fe1 C22 C23 121.07(16) . . . . ?
C31 Fe1 C22 C21 75.72(13) . . . . ?
C24 Fe1 C22 C21 -83.11(12) . . . . ?
C35 Fe1 C22 C21 41.6(2) . . . . ?
C25 Fe1 C22 C21 -38.50(10) . . . . ?
C23 Fe1 C22 C21 -121.07(16) . . . . ?
C32 Fe1 C22 C21 118.81(11) . . . . ?
C34 Fe1 C22 C21 -167.9(2) . . . . ?
C33 Fe1 C22 C21 159.87(10) . . . . ?
C21 C22 C23 C24 0.7(2) . . . . ?
Fe1 C22 C23 C24 -59.19(12) . . . . ?
C21 C22 C23 Fe1 59.88(13) . . . . ?
C31 Fe1 C23 C24 159.33(19) . . . . ?
C35 Fe1 C23 C24 -38.8(3) . . . . ?
C25 Fe1 C23 C24 38.64(11) . . . . ?
C32 Fe1 C23 C24 -162.75(11) . . . . ?
C22 Fe1 C23 C24 118.85(16) . . . . ?
C34 Fe1 C23 C24 -77.16(14) . . . . ?
C33 Fe1 C23 C24 -119.46(12) . . . . ?
C21 Fe1 C23 C24 82.21(12) . . . . ?
C31 Fe1 C23 C22 40.5(3) . . . . ?
C24 Fe1 C23 C22 -118.85(16) . . . . ?
C35 Fe1 C23 C22 -157.7(2) . . . . ?
C25 Fe1 C23 C22 -80.21(12) . . . . ?
C32 Fe1 C23 C22 78.39(14) . . . . ?
C34 Fe1 C23 C22 163.98(12) . . . . ?
C33 Fe1 C23 C22 121.69(12) . . . . ?
C21 Fe1 C23 C22 -36.64(12) . . . . ?
C22 C23 C24 C25 -0.3(2) . . . . ?
Fe1 C23 C24 C25 -60.01(12) . . . . ?
C22 C23 C24 Fe1 59.69(12) . . . . ?
C31 Fe1 C24 C23 -157.9(2) . . . . ?
C35 Fe1 C24 C23 165.99(11) . . . . ?
C25 Fe1 C24 C23 -118.15(16) . . . . ?
C32 Fe1 C24 C23 44.0(3) . . . . ?
C22 Fe1 C24 C23 -37.92(11) . . . . ?
C34 Fe1 C24 C23 123.20(12) . . . . ?
C33 Fe1 C24 C23 80.96(14) . . . . ?
C21 Fe1 C24 C23 -81.61(12) . . . . ?
C31 Fe1 C24 C25 -39.7(3) . . . . ?
C35 Fe1 C24 C25 -75.86(14) . . . . ?
C23 Fe1 C24 C25 118.15(16) . . . . ?
C32 Fe1 C24 C25 162.1(2) . . . . ?
C22 Fe1 C24 C25 80.22(12) . . . . ?
C34 Fe1 C24 C25 -118.66(12) . . . . ?
C33 Fe1 C24 C25 -160.90(12) . . . . ?
C21 Fe1 C24 C25 36.54(12) . . . . ?
C23 C24 C25 C21 -0.2(2) . . . . ?
Fe1 C24 C25 C21 -60.41(13) . . . . ?
C23 C24 C25 Fe1 60.24(12) . . . . ?
C22 C21 C25 C24 0.57(19) . . . . ?
B1 C21 C25 C24 -178.75(16) . . . . ?
Fe1 C21 C25 C24 58.69(12) . . . . ?
C22 C21 C25 Fe1 -58.12(12) . . . . ?
B1 C21 C25 Fe1 122.56(17) . . . . ?
C31 Fe1 C25 C24 164.43(12) . . . . ?
C35 Fe1 C25 C24 122.66(12) . . . . ?
C23 Fe1 C25 C24 -38.23(12) . . . . ?
C32 Fe1 C25 C24 -162.8(2) . . . . ?
C22 Fe1 C25 C24 -82.29(13) . . . . ?
C34 Fe1 C25 C24 81.27(14) . . . . ?
C33 Fe1 C25 C24 50.6(3) . . . . ?
C21 Fe1 C25 C24 -120.91(17) . . . . ?
C31 Fe1 C25 C21 -74.66(14) . . . . ?
C24 Fe1 C25 C21 120.91(17) . . . . ?
C35 Fe1 C25 C21 -116.43(12) . . . . ?
C23 Fe1 C25 C21 82.68(12) . . . . ?
C32 Fe1 C25 C21 -41.9(3) . . . . ?
C22 Fe1 C25 C21 38.62(11) . . . . ?
C34 Fe1 C25 C21 -157.82(11) . . . . ?
C33 Fe1 C25 C21 171.6(2) . . . . ?
C24 Fe1 C31 C35 -48.8(3) . . . . ?
C25 Fe1 C31 C35 -78.38(14) . . . . ?
C23 Fe1 C31 C35 171.17(19) . . . . ?
C32 Fe1 C31 C35 119.46(17) . . . . ?
C22 Fe1 C31 C35 -159.33(11) . . . . ?
C34 Fe1 C31 C35 37.89(11) . . . . ?
C33 Fe1 C31 C35 81.41(12) . . . . ?
C21 Fe1 C31 C35 -118.67(12) . . . . ?
C24 Fe1 C31 C32 -168.3(2) . . . . ?
C35 Fe1 C31 C32 -119.46(17) . . . . ?
C25 Fe1 C31 C32 162.16(12) . . . . ?
C23 Fe1 C31 C32 51.7(3) . . . . ?
C22 Fe1 C31 C32 81.21(14) . . . . ?
C34 Fe1 C31 C32 -81.57(13) . . . . ?
C33 Fe1 C31 C32 -38.05(12) . . . . ?
C21 Fe1 C31 C32 121.87(13) . . . . ?
C35 C31 C32 C33 0.4(2) . . . . ?
Fe1 C31 C32 C33 59.95(12) . . . . ?
C35 C31 C32 Fe1 -59.51(13) . . . . ?
C31 Fe1 C32 C33 -118.26(18) . . . . ?
C24 Fe1 C32 C33 50.1(3) . . . . ?
C35 Fe1 C32 C33 -80.80(13) . . . . ?
C25 Fe1 C32 C33 -162.7(2) . . . . ?
C23 Fe1 C32 C33 82.60(14) . . . . ?
C22 Fe1 C32 C33 124.60(12) . . . . ?
C34 Fe1 C32 C33 -36.95(12) . . . . ?
C21 Fe1 C32 C33 166.68(11) . . . . ?
C24 Fe1 C32 C31 168.3(2) . . . . ?
C35 Fe1 C32 C31 37.46(12) . . . . ?
C25 Fe1 C32 C31 -44.5(3) . . . . ?
C23 Fe1 C32 C31 -159.14(12) . . . . ?
C22 Fe1 C32 C31 -117.14(12) . . . . ?
C34 Fe1 C32 C31 81.30(13) . . . . ?
C33 Fe1 C32 C31 118.26(18) . . . . ?
C21 Fe1 C32 C31 -75.06(14) . . . . ?
C31 C32 C33 C34 -0.3(2) . . . . ?
Fe1 C32 C33 C34 58.77(13) . . . . ?
C31 C32 C33 Fe1 -59.11(12) . . . . ?
C31 Fe1 C33 C34 -81.53(12) . . . . ?
C24 Fe1 C33 C34 79.22(14) . . . . ?
C35 Fe1 C33 C34 -37.59(11) . . . . ?
C25 Fe1 C33 C34 41.4(3) . . . . ?
C23 Fe1 C33 C34 122.44(12) . . . . ?
C32 Fe1 C33 C34 -120.22(17) . . . . ?
C22 Fe1 C33 C34 165.31(11) . . . . ?
C21 Fe1 C33 C34 -154.55(19) . . . . ?
C31 Fe1 C33 C32 38.69(13) . . . . ?
C24 Fe1 C33 C32 -160.57(13) . . . . ?
C35 Fe1 C33 C32 82.63(13) . . . . ?
C25 Fe1 C33 C32 161.6(2) . . . . ?
C23 Fe1 C33 C32 -117.34(13) . . . . ?
C22 Fe1 C33 C32 -74.47(14) . . . . ?
C34 Fe1 C33 C32 120.22(17) . . . . ?
C21 Fe1 C33 C32 -34.3(3) . . . . ?
C32 C33 C34 C35 0.1(2) . . . . ?
Fe1 C33 C34 C35 58.64(12) . . . . ?
C32 C33 C34 Fe1 -58.53(12) . . . . ?
C31 Fe1 C34 C33 81.78(12) . . . . ?
C24 Fe1 C34 C33 -120.45(12) . . . . ?
C35 Fe1 C34 C33 119.66(16) . . . . ?
C25 Fe1 C34 C33 -163.95(11) . . . . ?
C23 Fe1 C34 C33 -78.15(14) . . . . ?
C32 Fe1 C34 C33 37.20(11) . . . . ?
C22 Fe1 C34 C33 -42.3(3) . . . . ?
C21 Fe1 C34 C33 157.89(16) . . . . ?
C31 Fe1 C34 C35 -37.88(12) . . . . ?
C24 Fe1 C34 C35 119.89(12) . . . . ?
C25 Fe1 C34 C35 76.39(13) . . . . ?
C23 Fe1 C34 C35 162.18(12) . . . . ?
C32 Fe1 C34 C35 -82.46(13) . . . . ?
C22 Fe1 C34 C35 -162.0(2) . . . . ?
C33 Fe1 C34 C35 -119.66(16) . . . . ?
C21 Fe1 C34 C35 38.2(2) . . . . ?
C32 C31 C35 C34 -0.4(2) . . . . ?
Fe1 C31 C35 C34 -59.93(12) . . . . ?
C32 C31 C35 Fe1 59.54(13) . . . . ?
C33 C34 C35 C31 0.2(2) . . . . ?
Fe1 C34 C35 C31 59.39(13) . . . . ?
C33 C34 C35 Fe1 -59.22(12) . . . . ?
C24 Fe1 C35 C31 161.09(12) . . . . ?
C25 Fe1 C35 C31 119.34(12) . . . . ?
C23 Fe1 C35 C31 -169.5(2) . . . . ?
C32 Fe1 C35 C31 -37.99(12) . . . . ?
C22 Fe1 C35 C31 47.7(2) . . . . ?
C34 Fe1 C35 C31 -118.95(17) . . . . ?
C33 Fe1 C35 C31 -81.72(13) . . . . ?
C21 Fe1 C35 C31 77.43(13) . . . . ?
C31 Fe1 C35 C34 118.95(17) . . . . ?
C24 Fe1 C35 C34 -79.95(13) . . . . ?
C25 Fe1 C35 C34 -121.70(12) . . . . ?
C23 Fe1 C35 C34 -50.5(3) . . . . ?
C32 Fe1 C35 C34 80.97(12) . . . . ?
C22 Fe1 C35 C34 166.61(18) . . . . ?
C33 Fe1 C35 C34 37.23(11) . . . . ?
C21 Fe1 C35 C34 -163.61(11) . . . . ?
C1' B1 C11 C12 -162.26(17) . . . . ?
C21 B1 C11 C12 79.2(2) . . . . ?
C1" B1 C11 C12 -40.1(2) . . . . ?
C1' B1 C11 C15 21.6(2) . . . . ?
C21 B1 C11 C15 -96.9(2) . . . . ?
C1" B1 C11 C15 143.80(18) . . . . ?
C1' B1 C11 Fe2 -71.0(2) . . . . ?
C21 B1 C11 Fe2 170.49(14) . . . . ?
C1" B1 C11 Fe2 51.2(2) . . . . ?
C13 Fe2 C11 C12 -36.68(12) . . . . ?
C1 Fe2 C11 C12 128.07(13) . . . . ?
C2 Fe2 C11 C12 85.60(14) . . . . ?
C14 Fe2 C11 C12 -80.52(13) . . . . ?
C5 Fe2 C11 C12 167.77(12) . . . . ?
C3 Fe2 C11 C12 53.5(2) . . . . ?
C4 Fe2 C11 C12 -167.2(3) . . . . ?
C15 Fe2 C11 C12 -117.06(16) . . . . ?
C13 Fe2 C11 C15 80.38(12) . . . . ?
C1 Fe2 C11 C15 -114.86(12) . . . . ?
C2 Fe2 C11 C15 -157.34(12) . . . . ?
C14 Fe2 C11 C15 36.54(12) . . . . ?
C12 Fe2 C11 C15 117.06(16) . . . . ?
C5 Fe2 C11 C15 -75.17(14) . . . . ?
C3 Fe2 C11 C15 170.60(17) . . . . ?
C4 Fe2 C11 C15 -50.2(4) . . . . ?
C13 Fe2 C11 B1 -157.5(2) . . . . ?
C1 Fe2 C11 B1 7.3(2) . . . . ?
C2 Fe2 C11 B1 -35.2(2) . . . . ?
C14 Fe2 C11 B1 158.7(2) . . . . ?
C12 Fe2 C11 B1 -120.8(2) . . . . ?
C5 Fe2 C11 B1 47.0(2) . . . . ?
C3 Fe2 C11 B1 -67.3(3) . . . . ?
C4 Fe2 C11 B1 72.0(4) . . . . ?
C15 Fe2 C11 B1 122.1(2) . . . . ?
C15 C11 C12 C13 0.0(2) . . . . ?
B1 C11 C12 C13 -176.89(17) . . . . ?
Fe2 C11 C12 C13 58.40(13) . . . . ?
C15 C11 C12 Fe2 -58.42(12) . . . . ?
B1 C11 C12 Fe2 124.71(17) . . . . ?
C1 Fe2 C12 C13 168.19(13) . . . . ?
C2 Fe2 C12 C13 127.41(14) . . . . ?
C14 Fe2 C12 C13 -38.62(13) . . . . ?
C5 Fe2 C12 C13 -160.9(3) . . . . ?
C3 Fe2 C12 C13 84.65(15) . . . . ?
C4 Fe2 C12 C13 51.4(2) . . . . ?
C15 Fe2 C12 C13 -82.65(13) . . . . ?
C11 Fe2 C12 C13 -121.56(18) . . . . ?
C13 Fe2 C12 C11 121.56(18) . . . . ?
C1 Fe2 C12 C11 -70.26(15) . . . . ?
C2 Fe2 C12 C11 -111.03(13) . . . . ?
C14 Fe2 C12 C11 82.94(13) . . . . ?
C5 Fe2 C12 C11 -39.3(4) . . . . ?
C3 Fe2 C12 C11 -153.80(12) . . . . ?
C4 Fe2 C12 C11 173.00(17) . . . . ?
C15 Fe2 C12 C11 38.91(11) . . . . ?
C11 C12 C13 C14 0.2(2) . . . . ?
Fe2 C12 C13 C14 60.31(14) . . . . ?
C11 C12 C13 Fe2 -60.12(13) . . . . ?
C1 Fe2 C13 C14 -156.7(3) . . . . ?
C2 Fe2 C13 C14 170.11(12) . . . . ?
C12 Fe2 C13 C14 -117.66(18) . . . . ?
C5 Fe2 C13 C14 51.1(2) . . . . ?
C3 Fe2 C13 C14 128.89(13) . . . . ?
C4 Fe2 C13 C14 86.04(14) . . . . ?
C15 Fe2 C13 C14 -37.86(12) . . . . ?
C11 Fe2 C13 C14 -81.50(13) . . . . ?
C1 Fe2 C13 C12 -39.0(4) . . . . ?
C2 Fe2 C13 C12 -72.23(16) . . . . ?
C14 Fe2 C13 C12 117.66(18) . . . . ?
C5 Fe2 C13 C12 168.79(19) . . . . ?
C3 Fe2 C13 C12 -113.45(14) . . . . ?
C4 Fe2 C13 C12 -156.30(13) . . . . ?
C15 Fe2 C13 C12 79.80(13) . . . . ?
C11 Fe2 C13 C12 36.16(12) . . . . ?
C12 C13 C14 C15 -0.3(2) . . . . ?
Fe2 C13 C14 C15 60.08(13) . . . . ?
C12 C13 C14 Fe2 -60.35(13) . . . . ?
C13 Fe2 C14 C15 -118.78(17) . . . . ?
C1 Fe2 C14 C15 48.3(2) . . . . ?
C2 Fe2 C14 C15 -153.4(3) . . . . ?
C12 Fe2 C14 C15 -80.03(13) . . . . ?
C5 Fe2 C14 C15 84.93(14) . . . . ?
C3 Fe2 C14 C15 169.76(13) . . . . ?
C4 Fe2 C14 C15 128.30(13) . . . . ?
C11 Fe2 C14 C15 -36.52(12) . . . . ?
C1 Fe2 C14 C13 167.05(17) . . . . ?
C2 Fe2 C14 C13 -34.7(4) . . . . ?
C12 Fe2 C14 C13 38.75(12) . . . . ?
C5 Fe2 C14 C13 -156.29(12) . . . . ?
C3 Fe2 C14 C13 -71.45(16) . . . . ?
C4 Fe2 C14 C13 -112.92(13) . . . . ?
C15 Fe2 C14 C13 118.78(18) . . . . ?
C11 Fe2 C14 C13 82.26(13) . . . . ?
C13 C14 C15 C11 0.3(2) . . . . ?
Fe2 C14 C15 C11 59.71(13) . . . . ?
C13 C14 C15 Fe2 -59.45(14) . . . . ?
C12 C11 C15 C14 -0.1(2) . . . . ?
B1 C11 C15 C14 176.68(17) . . . . ?
Fe2 C11 C15 C14 -58.30(13) . . . . ?
C12 C11 C15 Fe2 58.15(12) . . . . ?
B1 C11 C15 Fe2 -125.02(17) . . . . ?
C13 Fe2 C15 C14 38.10(13) . . . . ?
C1 Fe2 C15 C14 -156.97(13) . . . . ?
C2 Fe2 C15 C14 167.07(18) . . . . ?
C12 Fe2 C15 C14 82.54(14) . . . . ?
C5 Fe2 C15 C14 -113.52(14) . . . . ?
C3 Fe2 C15 C14 -38.2(4) . . . . ?
C4 Fe2 C15 C14 -72.92(16) . . . . ?
C11 Fe2 C15 C14 121.28(17) . . . . ?
C13 Fe2 C15 C11 -83.18(12) . . . . ?
C1 Fe2 C15 C11 81.75(13) . . . . ?
C2 Fe2 C15 C11 45.8(2) . . . . ?
C14 Fe2 C15 C11 -121.28(17) . . . . ?
C12 Fe2 C15 C11 -38.74(11) . . . . ?
C5 Fe2 C15 C11 125.20(12) . . . . ?
C3 Fe2 C15 C11 -159.5(4) . . . . ?
C4 Fe2 C15 C11 165.80(12) . . . . ?
C13 Fe2 C1 C2 -42.0(4) . . . . ?
C14 Fe2 C1 C2 172.16(17) . . . . ?
C12 Fe2 C1 C2 -72.89(16) . . . . ?
C5 Fe2 C1 C2 119.27(18) . . . . ?
C3 Fe2 C1 C2 37.82(13) . . . . ?
C4 Fe2 C1 C2 81.62(14) . . . . ?
C15 Fe2 C1 C2 -154.37(12) . . . . ?
C11 Fe2 C1 C2 -112.30(13) . . . . ?
C13 Fe2 C1 C5 -161.2(3) . . . . ?
C2 Fe2 C1 C5 -119.27(18) . . . . ?
C14 Fe2 C1 C5 52.9(2) . . . . ?
C12 Fe2 C1 C5 167.84(13) . . . . ?
C3 Fe2 C1 C5 -81.45(14) . . . . ?
C4 Fe2 C1 C5 -37.65(13) . . . . ?
C15 Fe2 C1 C5 86.36(14) . . . . ?
C11 Fe2 C1 C5 128.43(13) . . . . ?
C5 C1 C2 C3 0.1(2) . . . . ?
Fe2 C1 C2 C3 -59.74(14) . . . . ?
C5 C1 C2 Fe2 59.87(13) . . . . ?
C13 Fe2 C2 C1 167.33(12) . . . . ?
C14 Fe2 C2 C1 -164.8(3) . . . . ?
C12 Fe2 C2 C1 126.46(13) . . . . ?
C5 Fe2 C2 C1 -37.70(12) . . . . ?
C3 Fe2 C2 C1 -119.13(19) . . . . ?
C4 Fe2 C2 C1 -81.39(14) . . . . ?
C15 Fe2 C2 C1 52.4(2) . . . . ?
C11 Fe2 C2 C1 83.88(14) . . . . ?
C13 Fe2 C2 C3 -73.54(16) . . . . ?
C1 Fe2 C2 C3 119.13(19) . . . . ?
C14 Fe2 C2 C3 -45.7(4) . . . . ?
C12 Fe2 C2 C3 -114.41(13) . . . . ?
C5 Fe2 C2 C3 81.43(14) . . . . ?
C4 Fe2 C2 C3 37.73(13) . . . . ?
C15 Fe2 C2 C3 171.57(17) . . . . ?
C11 Fe2 C2 C3 -156.99(13) . . . . ?
C1 C2 C3 C4 0.0(2) . . . . ?
Fe2 C2 C3 C4 -59.40(14) . . . . ?
C1 C2 C3 Fe2 59.35(14) . . . . ?
C13 Fe2 C3 C4 -114.45(14) . . . . ?
C1 Fe2 C3 C4 81.25(14) . . . . ?
C2 Fe2 C3 C4 119.03(19) . . . . ?
C14 Fe2 C3 C4 -73.72(17) . . . . ?
C12 Fe2 C3 C4 -157.86(12) . . . . ?
C5 Fe2 C3 C4 37.32(13) . . . . ?
C15 Fe2 C3 C4 -42.7(4) . . . . ?
C11 Fe2 C3 C4 165.62(15) . . . . ?
C13 Fe2 C3 C2 126.52(14) . . . . ?
C1 Fe2 C3 C2 -37.78(13) . . . . ?
C14 Fe2 C3 C2 167.26(14) . . . . ?
C12 Fe2 C3 C2 83.11(15) . . . . ?
C5 Fe2 C3 C2 -81.71(14) . . . . ?
C4 Fe2 C3 C2 -119.03(19) . . . . ?
C15 Fe2 C3 C2 -161.7(4) . . . . ?
C11 Fe2 C3 C2 46.6(2) . . . . ?
C2 C3 C4 C5 -0.1(2) . . . . ?
Fe2 C3 C4 C5 -59.04(14) . . . . ?
C2 C3 C4 Fe2 58.99(14) . . . . ?
C13 Fe2 C4 C5 -156.63(14) . . . . ?
C1 Fe2 C4 C5 37.85(14) . . . . ?
C2 Fe2 C4 C5 81.85(14) . . . . ?
C14 Fe2 C4 C5 -112.83(14) . . . . ?
C12 Fe2 C4 C5 167.27(18) . . . . ?
C3 Fe2 C4 C5 119.8(2) . . . . ?
C15 Fe2 C4 C5 -71.56(16) . . . . ?
C11 Fe2 C4 C5 -31.4(4) . . . . ?
C13 Fe2 C4 C3 83.61(16) . . . . ?
C1 Fe2 C4 C3 -81.90(15) . . . . ?
C2 Fe2 C4 C3 -37.91(14) . . . . ?
C14 Fe2 C4 C3 127.41(14) . . . . ?
C12 Fe2 C4 C3 47.5(2) . . . . ?
C5 Fe2 C4 C3 -119.8(2) . . . . ?
C15 Fe2 C4 C3 168.68(13) . . . . ?
C11 Fe2 C4 C3 -151.1(3) . . . . ?
C3 C4 C5 C1 0.1(2) . . . . ?
Fe2 C4 C5 C1 -58.92(13) . . . . ?
C3 C4 C5 Fe2 59.05(14) . . . . ?
C2 C1 C5 C4 -0.2(2) . . . . ?
Fe2 C1 C5 C4 59.44(14) . . . . ?
C2 C1 C5 Fe2 -59.60(14) . . . . ?
C13 Fe2 C5 C4 50.1(3) . . . . ?
C1 Fe2 C5 C4 -119.10(19) . . . . ?
C2 Fe2 C5 C4 -81.39(15) . . . . ?
C14 Fe2 C5 C4 85.89(15) . . . . ?
C12 Fe2 C5 C4 -158.4(3) . . . . ?
C3 Fe2 C5 C4 -37.40(14) . . . . ?
C15 Fe2 C5 C4 129.12(13) . . . . ?
C11 Fe2 C5 C4 170.74(13) . . . . ?
C13 Fe2 C5 C1 169.23(19) . . . . ?
C2 Fe2 C5 C1 37.71(13) . . . . ?
C14 Fe2 C5 C1 -155.00(13) . . . . ?
C12 Fe2 C5 C1 -39.3(4) . . . . ?
C3 Fe2 C5 C1 81.70(14) . . . . ?
C4 Fe2 C5 C1 119.10(19) . . . . ?
C15 Fe2 C5 C1 -111.78(13) . . . . ?
C11 Fe2 C5 C1 -70.15(16) . . . . ?
C11A B1A C21A C25A 92.0(2) . . . . ?
C1'A B1A C21A C25A -150.01(18) . . . . ?
C1"A B1A C21A C25A -26.0(3) . . . . ?
C11A B1A C21A C22A -82.5(2) . . . . ?
C1'A B1A C21A C22A 35.5(2) . . . . ?
C1"A B1A C21A C22A 159.45(17) . . . . ?
C11A B1A C21A Fe1A -174.49(13) . . . . ?
C1'A B1A C21A Fe1A -56.5(2) . . . . ?
C1"A B1A C21A Fe1A 67.5(2) . . . . ?
C23A Fe1A C21A C25A -80.27(12) . . . . ?
C31A Fe1A C21A C25A 117.50(12) . . . . ?
C32A Fe1A C21A C25A 159.06(11) . . . . ?
C24A Fe1A C21A C25A -36.71(11) . . . . ?
C35A Fe1A C21A C25A 77.19(13) . . . . ?
C22A Fe1A C21A C25A -117.11(15) . . . . ?
C34A Fe1A C21A C25A 53.0(3) . . . . ?
C33A Fe1A C21A C25A -172.84(16) . . . . ?
C23A Fe1A C21A C22A 36.84(12) . . . . ?
C31A Fe1A C21A C22A -125.40(12) . . . . ?
C32A Fe1A C21A C22A -83.83(13) . . . . ?
C24A Fe1A C21A C22A 80.40(13) . . . . ?
C35A Fe1A C21A C22A -165.70(12) . . . . ?
C25A Fe1A C21A C22A 117.11(15) . . . . ?
C34A Fe1A C21A C22A 170.1(2) . . . . ?
C33A Fe1A C21A C22A -55.7(2) . . . . ?
C23A Fe1A C21A B1A 157.2(2) . . . . ?
C31A Fe1A C21A B1A -5.0(2) . . . . ?
C32A Fe1A C21A B1A 36.6(2) . . . . ?
C24A Fe1A C21A B1A -159.2(2) . . . . ?
C35A Fe1A C21A B1A -45.3(2) . . . . ?
C22A Fe1A C21A B1A 120.4(2) . . . . ?
C25A Fe1A C21A B1A -122.5(2) . . . . ?
C34A Fe1A C21A B1A -69.5(3) . . . . ?
C33A Fe1A C21A B1A 64.7(3) . . . . ?
C25A C21A C22A C23A 0.4(2) . . . . ?
B1A C21A C22A C23A 175.98(16) . . . . ?
Fe1A C21A C22A C23A -58.32(13) . . . . ?
C25A C21A C22A Fe1A 58.75(12) . . . . ?
B1A C21A C22A Fe1A -125.70(17) . . . . ?
C31A Fe1A C22A C23A -167.40(12) . . . . ?
C32A Fe1A C22A C23A -125.60(13) . . . . ?
C24A Fe1A C22A C23A 38.09(12) . . . . ?
C35A Fe1A C22A C23A 159.2(2) . . . . ?
C25A Fe1A C22A C23A 82.37(13) . . . . ?
C34A Fe1A C22A C23A -50.7(3) . . . . ?
C33A Fe1A C22A C23A -83.76(14) . . . . ?
C21A Fe1A C22A C23A 121.14(17) . . . . ?
C23A Fe1A C22A C21A -121.14(17) . . . . ?
C31A Fe1A C22A C21A 71.47(14) . . . . ?
C32A Fe1A C22A C21A 113.26(12) . . . . ?
C24A Fe1A C22A C21A -83.04(12) . . . . ?
C35A Fe1A C22A C21A 38.0(3) . . . . ?
C25A Fe1A C22A C21A -38.77(11) . . . . ?
C34A Fe1A C22A C21A -171.85(19) . . . . ?
C33A Fe1A C22A C21A 155.11(11) . . . . ?
C21A C22A C23A C24A -0.4(2) . . . . ?
Fe1A C22A C23A C24A -60.18(13) . . . . ?
C21A C22A C23A Fe1A 59.74(13) . . . . ?
C31A Fe1A C23A C24A 154.2(2) . . . . ?
C32A Fe1A C23A C24A -167.95(12) . . . . ?
C35A Fe1A C23A C24A -44.1(3) . . . . ?
C22A Fe1A C23A C24A 118.33(17) . . . . ?
C25A Fe1A C23A C24A 38.29(12) . . . . ?
C34A Fe1A C23A C24A -82.27(14) . . . . ?
C33A Fe1A C23A C24A -125.51(13) . . . . ?
C21A Fe1A C23A C24A 81.84(13) . . . . ?
C31A Fe1A C23A C22A 35.9(3) . . . . ?
C32A Fe1A C23A C22A 73.72(14) . . . . ?
C24A Fe1A C23A C22A -118.33(17) . . . . ?
C35A Fe1A C23A C22A -162.5(2) . . . . ?
C25A Fe1A C23A C22A -80.03(13) . . . . ?
C34A Fe1A C23A C22A 159.41(12) . . . . ?
C33A Fe1A C23A C22A 116.17(13) . . . . ?
C21A Fe1A C23A C22A -36.49(12) . . . . ?
C22A C23A C24A C25A 0.3(2) . . . . ?
Fe1A C23A C24A C25A -59.97(13) . . . . ?
C22A C23A C24A Fe1A 60.24(12) . . . . ?
C31A Fe1A C24A C23A -161.62(18) . . . . ?
C32A Fe1A C24A C23A 37.7(4) . . . . ?
C35A Fe1A C24A C23A 161.21(12) . . . . ?
C22A Fe1A C24A C23A -38.39(12) . . . . ?
C25A Fe1A C24A C23A -118.39(17) . . . . ?
C34A Fe1A C24A C23A 117.65(13) . . . . ?
C33A Fe1A C24A C23A 75.70(15) . . . . ?
C21A Fe1A C24A C23A -82.00(13) . . . . ?
C23A Fe1A C24A C25A 118.39(17) . . . . ?
C31A Fe1A C24A C25A -43.2(2) . . . . ?
C32A Fe1A C24A C25A 156.1(3) . . . . ?
C35A Fe1A C24A C25A -80.40(14) . . . . ?
C22A Fe1A C24A C25A 80.01(13) . . . . ?
C34A Fe1A C24A C25A -123.96(12) . . . . ?
C33A Fe1A C24A C25A -165.91(12) . . . . ?
C21A Fe1A C24A C25A 36.39(12) . . . . ?
C23A C24A C25A C21A 0.0(2) . . . . ?
Fe1A C24A C25A C21A -59.64(13) . . . . ?
C23A C24A C25A Fe1A 59.64(13) . . . . ?
C22A C21A C25A C24A -0.26(19) . . . . ?
B1A C21A C25A C24A -175.72(17) . . . . ?
Fe1A C21A C25A C24A 58.39(13) . . . . ?
C22A C21A C25A Fe1A -58.65(12) . . . . ?
B1A C21A C25A Fe1A 125.89(18) . . . . ?
C23A Fe1A C25A C24A -38.08(13) . . . . ?
C31A Fe1A C25A C24A 160.46(13) . . . . ?
C32A Fe1A C25A C24A -165.63(18) . . . . ?
C35A Fe1A C25A C24A 117.58(13) . . . . ?
C22A Fe1A C25A C24A -82.46(13) . . . . ?
C34A Fe1A C25A C24A 77.13(14) . . . . ?
C33A Fe1A C25A C24A 46.9(4) . . . . ?
C21A Fe1A C25A C24A -121.28(17) . . . . ?
C23A Fe1A C25A C21A 83.20(12) . . . . ?
C31A Fe1A C25A C21A -78.25(13) . . . . ?
C32A Fe1A C25A C21A -44.3(2) . . . . ?
C24A Fe1A C25A C21A 121.28(17) . . . . ?
C35A Fe1A C25A C21A -121.14(11) . . . . ?
C22A Fe1A C25A C21A 38.82(11) . . . . ?
C34A Fe1A C25A C21A -161.59(11) . . . . ?
C33A Fe1A C25A C21A 168.2(3) . . . . ?
C23A Fe1A C31A C32A 49.5(3) . . . . ?
C24A Fe1A C31A C32A -171.97(18) . . . . ?
C35A Fe1A C31A C32A -119.56(18) . . . . ?
C22A Fe1A C31A C32A 76.88(14) . . . . ?
C25A Fe1A C31A C32A 157.35(12) . . . . ?
C34A Fe1A C31A C32A -81.54(13) . . . . ?
C33A Fe1A C31A C32A -37.73(12) . . . . ?
C21A Fe1A C31A C32A 116.37(12) . . . . ?
C23A Fe1A C31A C35A 169.0(2) . . . . ?
C32A Fe1A C31A C35A 119.56(18) . . . . ?
C24A Fe1A C31A C35A -52.4(2) . . . . ?
C22A Fe1A C31A C35A -163.56(12) . . . . ?
C25A Fe1A C31A C35A -83.09(14) . . . . ?
C34A Fe1A C31A C35A 38.01(13) . . . . ?
C33A Fe1A C31A C35A 81.83(14) . . . . ?
C21A Fe1A C31A C35A -124.08(13) . . . . ?
C35A C31A C32A C33A 1.0(2) . . . . ?
Fe1A C31A C32A C33A 60.21(13) . . . . ?
C35A C31A C32A Fe1A -59.22(13) . . . . ?
C23A Fe1A C32A C33A 78.03(15) . . . . ?
C31A Fe1A C32A C33A -118.90(18) . . . . ?
C24A Fe1A C32A C33A 48.6(4) . . . . ?
C35A Fe1A C32A C33A -81.24(13) . . . . ?
C22A Fe1A C32A C33A 119.18(12) . . . . ?
C25A Fe1A C32A C33A -167.38(17) . . . . ?
C34A Fe1A C32A C33A -37.41(12) . . . . ?
C21A Fe1A C32A C33A 161.71(12) . . . . ?
C23A Fe1A C32A C31A -163.07(13) . . . . ?
C24A Fe1A C32A C31A 167.5(3) . . . . ?
C35A Fe1A C32A C31A 37.67(12) . . . . ?
C22A Fe1A C32A C31A -121.92(13) . . . . ?
C25A Fe1A C32A C31A -48.5(2) . . . . ?
C34A Fe1A C32A C31A 81.49(13) . . . . ?
C33A Fe1A C32A C31A 118.90(18) . . . . ?
C21A Fe1A C32A C31A -79.39(14) . . . . ?
C31A C32A C33A C34A -0.7(2) . . . . ?
Fe1A C32A C33A C34A 58.88(13) . . . . ?
C31A C32A C33A Fe1A -59.59(13) . . . . ?
C23A Fe1A C33A C32A -122.75(13) . . . . ?
C31A Fe1A C33A C32A 38.03(13) . . . . ?
C24A Fe1A C33A C32A -164.81(13) . . . . ?
C35A Fe1A C33A C32A 82.23(13) . . . . ?
C22A Fe1A C33A C32A -78.99(14) . . . . ?
C25A Fe1A C33A C32A 158.0(3) . . . . ?
C34A Fe1A C33A C32A 119.72(17) . . . . ?
C21A Fe1A C33A C32A -39.8(2) . . . . ?
C23A Fe1A C33A C34A 117.53(12) . . . . ?
C31A Fe1A C33A C34A -81.69(13) . . . . ?
C32A Fe1A C33A C34A -119.72(17) . . . . ?
C24A Fe1A C33A C34A 75.47(14) . . . . ?
C35A Fe1A C33A C34A -37.49(12) . . . . ?
C22A Fe1A C33A C34A 161.29(11) . . . . ?
C25A Fe1A C33A C34A 38.3(3) . . . . ?
C21A Fe1A C33A C34A -159.53(15) . . . . ?
C32A C33A C34A C35A 0.2(2) . . . . ?
Fe1A C33A C34A C35A 58.67(13) . . . . ?
C32A C33A C34A Fe1A -58.50(13) . . . . ?
C23A Fe1A C34A C35A 157.89(13) . . . . ?
C31A Fe1A C34A C35A -38.26(13) . . . . ?
C32A Fe1A C34A C35A -82.33(14) . . . . ?
C24A Fe1A C34A C35A 114.68(14) . . . . ?
C22A Fe1A C34A C35A -165.1(2) . . . . ?
C25A Fe1A C34A C35A 72.10(15) . . . . ?
C33A Fe1A C34A C35A -119.67(18) . . . . ?
C21A Fe1A C34A C35A 31.8(3) . . . . ?
C23A Fe1A C34A C33A -82.44(14) . . . . ?
C31A Fe1A C34A C33A 81.41(13) . . . . ?
C32A Fe1A C34A C33A 37.34(11) . . . . ?
C24A Fe1A C34A C33A -125.65(12) . . . . ?
C35A Fe1A C34A C33A 119.67(18) . . . . ?
C22A Fe1A C34A C33A -45.4(3) . . . . ?
C25A Fe1A C34A C33A -168.23(11) . . . . ?
C21A Fe1A C34A C33A 151.5(2) . . . . ?
C33A C34A C35A C31A 0.4(2) . . . . ?
Fe1A C34A C35A C31A 59.54(13) . . . . ?
C33A C34A C35A Fe1A -59.09(13) . . . . ?
C32A C31A C35A C34A -0.9(2) . . . . ?
Fe1A C31A C35A C34A -60.08(13) . . . . ?
C32A C31A C35A Fe1A 59.20(13) . . . . ?
C23A Fe1A C35A C34A -52.9(3) . . . . ?
C31A Fe1A C35A C34A 118.56(19) . . . . ?
C32A Fe1A C35A C34A 81.00(14) . . . . ?
C24A Fe1A C35A C34A -84.71(14) . . . . ?
C22A Fe1A C35A C34A 163.0(2) . . . . ?
C25A Fe1A C35A C34A -127.10(13) . . . . ?
C33A Fe1A C35A C34A 37.40(13) . . . . ?
C21A Fe1A C35A C34A -168.53(12) . . . . ?
C23A Fe1A C35A C31A -171.44(19) . . . . ?
C32A Fe1A C35A C31A -37.56(12) . . . . ?
C24A Fe1A C35A C31A 156.73(12) . . . . ?
C22A Fe1A C35A C31A 44.4(3) . . . . ?
C25A Fe1A C35A C31A 114.34(13) . . . . ?
C34A Fe1A C35A C31A -118.56(19) . . . . ?
C33A Fe1A C35A C31A -81.16(13) . . . . ?
C21A Fe1A C35A C31A 72.91(15) . . . . ?
C21A B1A C11A C12A -77.7(2) . . . . ?
C1'A B1A C11A C12A 163.75(17) . . . . ?
C1"A B1A C11A C12A 39.6(2) . . . . ?
C21A B1A C11A C15A 95.4(2) . . . . ?
C1'A B1A C11A C15A -23.1(3) . . . . ?
C1"A B1A C11A C15A -147.32(18) . . . . ?
C21A B1A C11A Fe2A -169.78(14) . . . . ?
C1'A B1A C11A Fe2A 71.7(2) . . . . ?
C1"A B1A C11A Fe2A -52.5(2) . . . . ?
C1A Fe2A C11A C12A -123.34(12) . . . . ?
C13A Fe2A C11A C12A 36.83(11) . . . . ?
C14A Fe2A C11A C12A 80.64(12) . . . . ?
C2A Fe2A C11A C12A -81.83(13) . . . . ?
C5A Fe2A C11A C12A -164.40(12) . . . . ?
C15A Fe2A C11A C12A 117.40(15) . . . . ?
C4A Fe2A C11A C12A 168.7(2) . . . . ?
C3A Fe2A C11A C12A -53.2(2) . . . . ?
C1A Fe2A C11A C15A 119.26(12) . . . . ?
C13A Fe2A C11A C15A -80.56(12) . . . . ?
C14A Fe2A C11A C15A -36.76(11) . . . . ?
C2A Fe2A C11A C15A 160.77(12) . . . . ?
C5A Fe2A C11A C15A 78.20(13) . . . . ?
C12A Fe2A C11A C15A -117.40(15) . . . . ?
C4A Fe2A C11A C15A 51.3(3) . . . . ?
C3A Fe2A C11A C15A -170.61(18) . . . . ?
C1A Fe2A C11A B1A -3.9(2) . . . . ?
C13A Fe2A C11A B1A 156.3(2) . . . . ?
C14A Fe2A C11A B1A -159.9(2) . . . . ?
C2A Fe2A C11A B1A 37.6(2) . . . . ?
C5A Fe2A C11A B1A -44.9(2) . . . . ?
C12A Fe2A C11A B1A 119.5(2) . . . . ?
C15A Fe2A C11A B1A -123.1(2) . . . . ?
C4A Fe2A C11A B1A -71.9(3) . . . . ?
C3A Fe2A C11A B1A 66.3(3) . . . . ?
C15A C11A C12A C13A -0.40(19) . . . . ?
B1A C11A C12A C13A 174.08(16) . . . . ?
Fe2A C11A C12A C13A -58.51(12) . . . . ?
C15A C11A C12A Fe2A 58.12(12) . . . . ?
B1A C11A C12A Fe2A -127.41(17) . . . . ?
C1A Fe2A C12A C13A -165.25(12) . . . . ?
C14A Fe2A C12A C13A 38.15(11) . . . . ?
C2A Fe2A C12A C13A -122.92(12) . . . . ?
C5A Fe2A C12A C13A 160.7(2) . . . . ?
C15A Fe2A C12A C13A 82.45(12) . . . . ?
C4A Fe2A C12A C13A -48.0(3) . . . . ?
C3A Fe2A C12A C13A -81.08(14) . . . . ?
C11A Fe2A C12A C13A 121.10(16) . . . . ?
C1A Fe2A C12A C11A 73.65(14) . . . . ?
C13A Fe2A C12A C11A -121.10(16) . . . . ?
C14A Fe2A C12A C11A -82.95(12) . . . . ?
C2A Fe2A C12A C11A 115.98(12) . . . . ?
C5A Fe2A C12A C11A 39.6(3) . . . . ?
C15A Fe2A C12A C11A -38.65(11) . . . . ?
C4A Fe2A C12A C11A -169.1(2) . . . . ?
C3A Fe2A C12A C11A 157.82(11) . . . . ?
C11A C12A C13A C14A 0.4(2) . . . . ?
Fe2A C12A C13A C14A -59.89(12) . . . . ?
C11A C12A C13A Fe2A 60.26(12) . . . . ?
C1A Fe2A C13A C14A 157.8(2) . . . . ?
C2A Fe2A C13A C14A -165.20(11) . . . . ?
C5A Fe2A C13A C14A -43.1(3) . . . . ?
C12A Fe2A C13A C14A 118.51(16) . . . . ?
C15A Fe2A C13A C14A 38.44(11) . . . . ?
C4A Fe2A C13A C14A -80.07(14) . . . . ?
C3A Fe2A C13A C14A -122.67(12) . . . . ?
C11A Fe2A C13A C14A 82.04(12) . . . . ?
C1A Fe2A C13A C12A 39.3(3) . . . . ?
C14A Fe2A C13A C12A -118.51(16) . . . . ?
C2A Fe2A C13A C12A 76.28(14) . . . . ?
C5A Fe2A C13A C12A -161.6(2) . . . . ?
C15A Fe2A C13A C12A -80.07(12) . . . . ?
C4A Fe2A C13A C12A 161.42(12) . . . . ?
C3A Fe2A C13A C12A 118.81(12) . . . . ?
C11A Fe2A C13A C12A -36.48(11) . . . . ?
C12A C13A C14A C15A -0.2(2) . . . . ?
Fe2A C13A C14A C15A -60.31(12) . . . . ?
C12A C13A C14A Fe2A 60.13(12) . . . . ?
C1A Fe2A C14A C13A -161.35(19) . . . . ?
C2A Fe2A C14A C13A 42.1(3) . . . . ?
C5A Fe2A C14A C13A 162.51(11) . . . . ?
C12A Fe2A C14A C13A -38.19(11) . . . . ?
C15A Fe2A C14A C13A -118.11(16) . . . . ?
C4A Fe2A C14A C13A 119.63(12) . . . . ?
C3A Fe2A C14A C13A 77.81(14) . . . . ?
C11A Fe2A C14A C13A -81.70(12) . . . . ?
C1A Fe2A C14A C15A -43.2(3) . . . . ?
C13A Fe2A C14A C15A 118.11(16) . . . . ?
C2A Fe2A C14A C15A 160.2(2) . . . . ?
C5A Fe2A C14A C15A -79.38(14) . . . . ?
C12A Fe2A C14A C15A 79.92(12) . . . . ?
C4A Fe2A C14A C15A -122.27(12) . . . . ?
C3A Fe2A C14A C15A -164.08(12) . . . . ?
C11A Fe2A C14A C15A 36.41(12) . . . . ?
C13A C14A C15A C11A -0.1(2) . . . . ?
Fe2A C14A C15A C11A -59.92(13) . . . . ?
C13A C14A C15A Fe2A 59.85(12) . . . . ?
C12A C11A C15A C14A 0.28(19) . . . . ?
B1A C11A C15A C14A -174.00(16) . . . . ?
Fe2A C11A C15A C14A 58.26(13) . . . . ?
C12A C11A C15A Fe2A -57.98(11) . . . . ?
B1A C11A C15A Fe2A 127.74(18) . . . . ?
C1A Fe2A C15A C14A 161.56(12) . . . . ?
C13A Fe2A C15A C14A -38.36(12) . . . . ?
C2A Fe2A C15A C14A -165.05(19) . . . . ?
C5A Fe2A C15A C14A 118.82(13) . . . . ?
C12A Fe2A C15A C14A -82.64(12) . . . . ?
C4A Fe2A C15A C14A 77.90(14) . . . . ?
C3A Fe2A C15A C14A 46.6(3) . . . . ?
C11A Fe2A C15A C14A -121.25(17) . . . . ?
C1A Fe2A C15A C11A -77.18(13) . . . . ?
C13A Fe2A C15A C11A 82.89(12) . . . . ?
C14A Fe2A C15A C11A 121.25(17) . . . . ?
C2A Fe2A C15A C11A -43.8(2) . . . . ?
C5A Fe2A C15A C11A -119.93(11) . . . . ?
C12A Fe2A C15A C11A 38.61(11) . . . . ?
C4A Fe2A C15A C11A -160.84(11) . . . . ?
C3A Fe2A C15A C11A 167.9(2) . . . . ?
C13A Fe2A C1A C2A 49.2(3) . . . . ?
C14A Fe2A C1A C2A -169.01(18) . . . . ?
C5A Fe2A C1A C2A -119.05(18) . . . . ?
C12A Fe2A C1A C2A 78.69(14) . . . . ?
C15A Fe2A C1A C2A 159.74(12) . . . . ?
C4A Fe2A C1A C2A -81.28(13) . . . . ?
C3A Fe2A C1A C2A -37.67(12) . . . . ?
C11A Fe2A C1A C2A 118.80(13) . . . . ?
C13A Fe2A C1A C5A 168.2(2) . . . . ?
C14A Fe2A C1A C5A -50.0(3) . . . . ?
C2A Fe2A C1A C5A 119.05(18) . . . . ?
C12A Fe2A C1A C5A -162.25(12) . . . . ?
C15A Fe2A C1A C5A -81.21(14) . . . . ?
C4A Fe2A C1A C5A 37.77(13) . . . . ?
C3A Fe2A C1A C5A 81.38(14) . . . . ?
C11A Fe2A C1A C5A -122.15(13) . . . . ?
C5A C1A C2A C3A 0.2(2) . . . . ?
Fe2A C1A C2A C3A 59.82(13) . . . . ?
C5A C1A C2A Fe2A -59.63(13) . . . . ?
C1A Fe2A C2A C3A -119.08(18) . . . . ?
C13A Fe2A C2A C3A 79.00(15) . . . . ?
C14A Fe2A C2A C3A 46.9(3) . . . . ?
C5A Fe2A C2A C3A -81.08(13) . . . . ?
C12A Fe2A C2A C3A 120.78(13) . . . . ?
C15A Fe2A C2A C3A -165.65(19) . . . . ?
C4A Fe2A C2A C3A -37.36(12) . . . . ?
C11A Fe2A C2A C3A 163.10(12) . . . . ?
C13A Fe2A C2A C1A -161.92(12) . . . . ?
C14A Fe2A C2A C1A 166.0(2) . . . . ?
C5A Fe2A C2A C1A 38.00(12) . . . . ?
C12A Fe2A C2A C1A -120.13(13) . . . . ?
C15A Fe2A C2A C1A -46.6(3) . . . . ?
C4A Fe2A C2A C1A 81.72(13) . . . . ?
C3A Fe2A C2A C1A 119.08(18) . . . . ?
C11A Fe2A C2A C1A -77.82(14) . . . . ?
C1A C2A C3A C4A -0.1(2) . . . . ?
Fe2A C2A C3A C4A 59.07(13) . . . . ?
C1A C2A C3A Fe2A -59.17(13) . . . . ?
C1A Fe2A C3A C4A -81.64(13) . . . . ?
C13A Fe2A C3A C4A 119.29(12) . . . . ?
C14A Fe2A C3A C4A 76.75(14) . . . . ?
C2A Fe2A C3A C4A -119.62(17) . . . . ?
C5A Fe2A C3A C4A -37.34(12) . . . . ?
C12A Fe2A C3A C4A 162.45(11) . . . . ?
C15A Fe2A C3A C4A 40.9(3) . . . . ?
C11A Fe2A C3A C4A -159.23(17) . . . . ?
C1A Fe2A C3A C2A 37.98(13) . . . . ?
C13A Fe2A C3A C2A -121.09(13) . . . . ?
C14A Fe2A C3A C2A -163.64(12) . . . . ?
C5A Fe2A C3A C2A 82.28(13) . . . . ?
C12A Fe2A C3A C2A -77.93(14) . . . . ?
C15A Fe2A C3A C2A 160.6(2) . . . . ?
C4A Fe2A C3A C2A 119.62(17) . . . . ?
C11A Fe2A C3A C2A -39.6(2) . . . . ?
C2A C3A C4A C5A 0.0(2) . . . . ?
Fe2A C3A C4A C5A 58.68(13) . . . . ?
C2A C3A C4A Fe2A -58.72(13) . . . . ?
C1A Fe2A C4A C5A -38.21(13) . . . . ?
C13A Fe2A C4A C5A 159.72(13) . . . . ?
C14A Fe2A C4A C5A 116.89(13) . . . . ?
C2A Fe2A C4A C5A -82.38(14) . . . . ?
C12A Fe2A C4A C5A -164.7(2) . . . . ?
C15A Fe2A C4A C5A 74.35(15) . . . . ?
C3A Fe2A C4A C5A -119.87(18) . . . . ?
C11A Fe2A C4A C5A 36.2(3) . . . . ?
C1A Fe2A C4A C3A 81.66(13) . . . . ?
C13A Fe2A C4A C3A -80.41(14) . . . . ?
C14A Fe2A C4A C3A -123.25(12) . . . . ?
C2A Fe2A C4A C3A 37.49(12) . . . . ?
C5A Fe2A C4A C3A 119.87(18) . . . . ?
C12A Fe2A C4A C3A -44.8(3) . . . . ?
C15A Fe2A C4A C3A -165.78(11) . . . . ?
C11A Fe2A C4A C3A 156.0(2) . . . . ?
C3A C4A C5A C1A 0.2(2) . . . . ?
Fe2A C4A C5A C1A 59.21(13) . . . . ?
C3A C4A C5A Fe2A -59.05(13) . . . . ?
C2A C1A C5A C4A -0.2(2) . . . . ?
Fe2A C1A C5A C4A -59.88(13) . . . . ?
C2A C1A C5A Fe2A 59.67(13) . . . . ?
C1A Fe2A C5A C4A 118.83(19) . . . . ?
C13A Fe2A C5A C4A -50.6(3) . . . . ?
C14A Fe2A C5A C4A -82.17(15) . . . . ?
C2A Fe2A C5A C4A 80.95(14) . . . . ?
C12A Fe2A C5A C4A 164.7(2) . . . . ?
C15A Fe2A C5A C4A -124.46(13) . . . . ?
C3A Fe2A C5A C4A 37.22(13) . . . . ?
C11A Fe2A C5A C4A -166.11(12) . . . . ?
C13A Fe2A C5A C1A -169.4(2) . . . . ?
C14A Fe2A C5A C1A 159.00(12) . . . . ?
C2A Fe2A C5A C1A -37.88(13) . . . . ?
C12A Fe2A C5A C1A 45.8(3) . . . . ?
C15A Fe2A C5A C1A 116.71(13) . . . . ?
C4A Fe2A C5A C1A -118.83(19) . . . . ?
C3A Fe2A C5A C1A -81.61(14) . . . . ?
C11A Fe2A C5A C1A 75.06(15) . . . . ?
O58 C51 C52 O52 -59.7(2) . . . . ?
C51 C52 O52 C53 -82.3(2) . . . . ?
C51 C52 O52 Li1 53.5(2) . . . . ?
O56 Li1 O52 C52 -87.94(19) . . . . ?
O64 Li1 O52 C52 16.5(3) . . . . ?
O62 Li1 O52 C52 174.6(2) . . . . ?
O68 Li1 O52 C52 129.55(14) . . . . ?
O58 Li1 O52 C52 -23.71(15) . . . . ?
O66 Li1 O52 C52 58.63(16) . . . . ?
O54 Li1 O52 C52 -149.49(13) . . . . ?
O56 Li1 O52 C53 45.1(2) . . . . ?
O64 Li1 O52 C53 149.6(3) . . . . ?
O62 Li1 O52 C53 -52.3(3) . . . . ?
O68 Li1 O52 C53 -97.40(16) . . . . ?
O58 Li1 O52 C53 109.35(16) . . . . ?
O66 Li1 O52 C53 -168.32(15) . . . . ?
O54 Li1 O52 C53 -16.44(17) . . . . ?
C52 O52 C53 C54 175.33(17) . . . . ?
Li1 O52 C53 C54 43.6(2) . . . . ?
O52 C53 C54 O54 -57.5(2) . . . . ?
C53 C54 O54 C55 -78.0(2) . . . . ?
C53 C54 O54 Li1 42.44(19) . . . . ?
O56 Li1 O54 C54 -131.05(13) . . . . ?
O64 Li1 O54 C54 -179.7(3) . . . . ?
O52 Li1 O54 C54 -14.80(14) . . . . ?
O62 Li1 O54 C54 144.08(13) . . . . ?
O68 Li1 O54 C54 70.98(14) . . . . ?
O58 Li1 O54 C54 -72.70(18) . . . . ?
O66 Li1 O54 C54 31.9(3) . . . . ?
O56 Li1 O54 C55 -7.25(15) . . . . ?
O64 Li1 O54 C55 -55.9(3) . . . . ?
O52 Li1 O54 C55 109.00(13) . . . . ?
O62 Li1 O54 C55 -92.12(14) . . . . ?
O68 Li1 O54 C55 -165.22(13) . . . . ?
O58 Li1 O54 C55 51.10(19) . . . . ?
O66 Li1 O54 C55 155.7(2) . . . . ?
C54 O54 C55 C56 153.99(17) . . . . ?
Li1 O54 C55 C56 34.67(19) . . . . ?
O54 C55 C56 O56 -59.0(2) . . . . ?
C55 C56 O56 C57 -85.8(2) . . . . ?
C55 C56 O56 Li1 54.5(2) . . . . ?
O64 Li1 O56 C57 -91.13(18) . . . . ?
O52 Li1 O56 C57 52.8(2) . . . . ?
O62 Li1 O56 C57 -164.38(16) . . . . ?
O68 Li1 O56 C57 151.1(3) . . . . ?
O58 Li1 O56 C57 -11.42(19) . . . . ?
O66 Li1 O56 C57 -46.2(4) . . . . ?
O54 Li1 O56 C57 113.96(17) . . . . ?
O64 Li1 O56 C56 130.93(14) . . . . ?
O52 Li1 O56 C56 -85.09(19) . . . . ?
O62 Li1 O56 C56 57.68(17) . . . . ?
O68 Li1 O56 C56 13.2(4) . . . . ?
O58 Li1 O56 C56 -149.35(14) . . . . ?
O66 Li1 O56 C56 175.9(3) . . . . ?
O54 Li1 O56 C56 -23.98(15) . . . . ?
C56 O56 C57 C58 175.77(18) . . . . ?
Li1 O56 C57 C58 37.6(3) . . . . ?
O56 C57 C58 O58 -55.0(3) . . . . ?
C52 C51 O58 C58 155.81(18) . . . . ?
C52 C51 O58 Li1 34.9(2) . . . . ?
C57 C58 O58 C51 -78.6(2) . . . . ?
C57 C58 O58 Li1 44.5(2) . . . . ?
O56 Li1 O58 C51 107.02(15) . . . . ?
O64 Li1 O58 C51 -163.86(14) . . . . ?
O52 Li1 O58 C51 -7.33(15) . . . . ?
O62 Li1 O58 C51 154.5(3) . . . . ?
O68 Li1 O58 C51 -55.3(3) . . . . ?
O66 Li1 O58 C51 -91.61(15) . . . . ?
O54 Li1 O58 C51 49.4(2) . . . . ?
O56 Li1 O58 C58 -18.32(16) . . . . ?
O64 Li1 O58 C58 70.80(16) . . . . ?
O52 Li1 O58 C58 -132.67(15) . . . . ?
O62 Li1 O58 C58 29.2(3) . . . . ?
O68 Li1 O58 C58 179.4(3) . . . . ?
O66 Li1 O58 C58 143.05(15) . . . . ?
O54 Li1 O58 C58 -75.9(2) . . . . ?
O68 C61 C62 O62 -57.7(2) . . . . ?
C61 C62 O62 C63 162.68(16) . . . . ?
C61 C62 O62 Li1 36.9(2) . . . . ?
O56 Li1 O62 C63 68.33(15) . . . . ?
O64 Li1 O62 C63 -19.76(14) . . . . ?
O52 Li1 O62 C63 173.9(3) . . . . ?
O68 Li1 O62 C63 -138.43(13) . . . . ?
O58 Li1 O62 C63 23.2(3) . . . . ?
O66 Li1 O62 C63 -79.98(19) . . . . ?
O54 Li1 O62 C63 139.86(12) . . . . ?
O56 Li1 O62 C62 -163.16(15) . . . . ?
O64 Li1 O62 C62 108.76(15) . . . . ?
O52 Li1 O62 C62 -57.6(3) . . . . ?
O68 Li1 O62 C62 -9.91(17) . . . . ?
O58 Li1 O62 C62 151.7(2) . . . . ?
O66 Li1 O62 C62 48.5(2) . . . . ?
O54 Li1 O62 C62 -91.62(15) . . . . ?
C62 O62 C63 C64 -82.6(2) . . . . ?
Li1 O62 C63 C64 46.6(2) . . . . ?
O62 C63 C64 O64 -55.3(2) . . . . ?
C63 C64 O64 C65 170.00(18) . . . . ?
C63 C64 O64 Li1 36.2(2) . . . . ?
O56 Li1 O64 C64 -92.82(16) . . . . ?
O52 Li1 O64 C64 156.2(3) . . . . ?
O62 Li1 O64 C64 -10.20(16) . . . . ?
O68 Li1 O64 C64 52.2(2) . . . . ?
O58 Li1 O64 C64 -165.13(14) . . . . ?
O66 Li1 O64 C64 111.55(15) . . . . ?
O54 Li1 O64 C64 -47.6(4) . . . . ?
O56 Li1 O64 C65 133.40(14) . . . . ?
O52 Li1 O64 C65 22.4(3) . . . . ?
O62 Li1 O64 C65 -143.98(14) . . . . ?
O68 Li1 O64 C65 -81.62(19) . . . . ?
O58 Li1 O64 C65 61.08(15) . . . . ?
O66 Li1 O64 C65 -22.23(15) . . . . ?
O54 Li1 O64 C65 178.6(3) . . . . ?
C64 O64 C65 C66 -83.6(2) . . . . ?
Li1 O64 C65 C66 51.8(2) . . . . ?
O64 C65 C66 O66 -58.2(2) . . . . ?
C65 C66 O66 C67 161.27(17) . . . . ?
C65 C66 O66 Li1 36.6(2) . . . . ?
O56 Li1 O66 C67 175.2(3) . . . . ?
O64 Li1 O66 C67 -136.62(14) . . . . ?
O52 Li1 O66 C67 68.85(16) . . . . ?
O62 Li1 O66 C67 -75.2(2) . . . . ?
O68 Li1 O66 C67 -15.95(15) . . . . ?
O58 Li1 O66 C67 141.80(14) . . . . ?
O54 Li1 O66 C67 25.2(3) . . . . ?
O56 Li1 O66 C66 -57.6(3) . . . . ?
O64 Li1 O66 C66 -9.34(16) . . . . ?
O52 Li1 O66 C66 -163.87(14) . . . . ?
O62 Li1 O66 C66 52.0(2) . . . . ?
O68 Li1 O66 C66 111.33(15) . . . . ?
O58 Li1 O66 C66 -90.92(15) . . . . ?
O54 Li1 O66 C66 152.4(2) . . . . ?
C66 O66 C67 C68 -80.1(2) . . . . ?
Li1 O66 C67 C68 45.7(2) . . . . ?
O66 C67 C68 O68 -60.5(2) . . . . ?
C62 C61 O68 C68 -79.4(2) . . . . ?
C62 C61 O68 Li1 48.3(2) . . . . ?
C67 C68 O68 C61 168.55(18) . . . . ?
C67 C68 O68 Li1 43.8(2) . . . . ?
O56 Li1 O68 C61 26.6(3) . . . . ?
O64 Li1 O68 C61 -83.47(18) . . . . ?
O52 Li1 O68 C61 132.90(14) . . . . ?
O62 Li1 O68 C61 -20.33(15) . . . . ?
O58 Li1 O68 C61 178.3(3) . . . . ?
O66 Li1 O68 C61 -143.31(13) . . . . ?
O54 Li1 O68 C61 62.09(15) . . . . ?
O56 Li1 O68 C68 153.9(3) . . . . ?
O64 Li1 O68 C68 43.8(2) . . . . ?
O52 Li1 O68 C68 -99.86(15) . . . . ?
O62 Li1 O68 C68 106.91(14) . . . . ?
O58 Li1 O68 C68 -54.5(3) . . . . ?
O66 Li1 O68 C68 -16.07(15) . . . . ?
O54 Li1 O68 C68 -170.67(13) . . . . ?
O78 C71 C72 O72 -55.8(2) . . . . ?
C71 C72 O72 C73 165.37(18) . . . . ?
C71 C72 O72 Li2 36.6(2) . . . . ?
O76 Li2 O72 C72 50.7(2) . . . . ?
O86 Li2 O72 C72 -94.19(16) . . . . ?
O82 Li2 O72 C72 155.8(3) . . . . ?
O74 Li2 O72 C72 112.69(15) . . . . ?
O88 Li2 O72 C72 -51.6(3) . . . . ?
O78 Li2 O72 C72 -10.71(17) . . . . ?
O84 Li2 O72 C72 -166.86(14) . . . . ?
O76 Li2 O72 C73 -79.89(19) . . . . ?
O86 Li2 O72 C73 135.27(14) . . . . ?
O82 Li2 O72 C73 25.3(3) . . . . ?
O74 Li2 O72 C73 -17.85(15) . . . . ?
O88 Li2 O72 C73 177.9(3) . . . . ?
O78 Li2 O72 C73 -141.25(14) . . . . ?
O84 Li2 O72 C73 62.61(15) . . . . ?
C72 O72 C73 C74 -84.8(2) . . . . ?
Li2 O72 C73 C74 47.1(2) . . . . ?
O72 C73 C74 O74 -59.4(2) . . . . ?
C73 C74 O74 C75 165.28(16) . . . . ?
C73 C74 O74 Li2 41.1(2) . . . . ?
O76 Li2 O74 C75 -19.93(15) . . . . ?
O86 Li2 O74 C75 173.7(3) . . . . ?
O72 Li2 O74 C75 -140.36(14) . . . . ?
O82 Li2 O74 C75 64.34(15) . . . . ?
O88 Li2 O74 C75 23.4(3) . . . . ?
O78 Li2 O74 C75 -80.9(2) . . . . ?
O84 Li2 O74 C75 136.05(14) . . . . ?
O76 Li2 O74 C74 106.70(15) . . . . ?
O86 Li2 O74 C74 -59.7(3) . . . . ?
O72 Li2 O74 C74 -13.73(17) . . . . ?
O82 Li2 O74 C74 -169.03(14) . . . . ?
O88 Li2 O74 C74 150.0(3) . . . . ?
O78 Li2 O74 C74 45.7(2) . . . . ?
O84 Li2 O74 C74 -97.32(15) . . . . ?
C74 O74 C75 C76 -79.7(2) . . . . ?
Li2 O74 C75 C76 46.7(2) . . . . ?
O74 C75 C76 O76 -55.2(2) . . . . ?
C75 C76 O76 C77 167.97(18) . . . . ?
C75 C76 O76 Li2 36.3(2) . . . . ?
O86 Li2 O76 C77 23.0(4) . . . . ?
O72 Li2 O76 C77 -80.57(19) . . . . ?
O82 Li2 O76 C77 135.40(14) . . . . ?
O74 Li2 O76 C77 -142.50(13) . . . . ?
O88 Li2 O76 C77 61.97(16) . . . . ?
O78 Li2 O76 C77 -19.88(15) . . . . ?
O84 Li2 O76 C77 177.1(2) . . . . ?
O86 Li2 O76 C76 155.5(3) . . . . ?
O72 Li2 O76 C76 51.9(2) . . . . ?
O82 Li2 O76 C76 -92.10(16) . . . . ?
O74 Li2 O76 C76 -10.00(17) . . . . ?
O88 Li2 O76 C76 -165.54(14) . . . . ?
O78 Li2 O76 C76 112.61(15) . . . . ?
O84 Li2 O76 C76 -50.4(3) . . . . ?
C76 O76 C77 C78 -85.1(2) . . . . ?
Li2 O76 C77 C78 49.1(2) . . . . ?
O76 C77 C78 O78 -58.4(2) . . . . ?
C72 C71 O78 C78 -80.4(2) . . . . ?
C72 C71 O78 Li2 47.0(2) . . . . ?
C77 C78 O78 C71 164.59(16) . . . . ?
C77 C78 O78 Li2 38.5(2) . . . . ?
O76 Li2 O78 C71 -140.47(14) . . . . ?
O86 Li2 O78 C71 63.28(15) . . . . ?
O72 Li2 O78 C71 -19.45(15) . . . . ?
O82 Li2 O78 C71 174.5(3) . . . . ?
O74 Li2 O78 C71 -79.5(2) . . . . ?
O88 Li2 O78 C71 136.46(14) . . . . ?
O84 Li2 O78 C71 22.1(3) . . . . ?
O76 Li2 O78 C78 -11.68(17) . . . . ?
O86 Li2 O78 C78 -167.94(15) . . . . ?
O72 Li2 O78 C78 109.34(15) . . . . ?
O82 Li2 O78 C78 -56.8(3) . . . . ?
O74 Li2 O78 C78 49.3(2) . . . . ?
O88 Li2 O78 C78 -94.76(16) . . . . ?
O84 Li2 O78 C78 150.9(3) . . . . ?
O88 C81 C82 O82 59.7(3) . . . . ?
C81 C82 O82 C83 85.1(2) . . . . ?
C81 C82 O82 Li2 -47.2(2) . . . . ?
O76 Li2 O82 C83 165.49(15) . . . . ?
O86 Li2 O82 C83 -49.5(2) . . . . ?
O72 Li2 O82 C83 50.7(3) . . . . ?
O74 Li2 O82 C83 92.05(17) . . . . ?
O88 Li2 O82 C83 -112.11(16) . . . . ?
O78 Li2 O82 C83 -151.5(3) . . . . ?
O84 Li2 O82 C83 11.23(17) . . . . ?
O76 Li2 O82 C82 -64.46(16) . . . . ?
O86 Li2 O82 C82 80.5(2) . . . . ?
O72 Li2 O82 C82 -179.3(3) . . . . ?
O74 Li2 O82 C82 -137.91(15) . . . . ?
O88 Li2 O82 C82 17.94(16) . . . . ?
O78 Li2 O82 C82 -21.5(3) . . . . ?
O84 Li2 O82 C82 141.28(14) . . . . ?
C82 O82 C83 C84 -165.93(19) . . . . ?
Li2 O82 C83 C84 -38.0(2) . . . . ?
O82 C83 C84 O84 56.6(3) . . . . ?
C83 C84 O84 C85 78.0(2) . . . . ?
C83 C84 O84 Li2 -46.1(2) . . . . ?
O76 Li2 O84 C85 -151.9(3) . . . . ?
O86 Li2 O84 C85 12.52(17) . . . . ?
O72 Li2 O84 C85 95.33(16) . . . . ?
O82 Li2 O84 C85 -107.50(16) . . . . ?
O74 Li2 O84 C85 168.99(15) . . . . ?
O88 Li2 O84 C85 -47.6(2) . . . . ?
O78 Li2 O84 C85 55.7(3) . . . . ?
O76 Li2 O84 C84 -25.9(3) . . . . ?
O86 Li2 O84 C84 138.49(14) . . . . ?
O72 Li2 O84 C84 -138.70(13) . . . . ?
O82 Li2 O84 C84 18.47(14) . . . . ?
O74 Li2 O84 C84 -65.05(15) . . . . ?
O88 Li2 O84 C84 78.34(19) . . . . ?
O78 Li2 O84 C84 -178.3(2) . . . . ?
C84 O84 C85 C86 -162.40(19) . . . . ?
Li2 O84 C85 C86 -40.1(2) . . . . ?
O84 C85 C86 O86 60.5(2) . . . . ?
C85 C86 O86 C87 86.3(2) . . . . ?
C85 C86 O86 Li2 -49.9(2) . . . . ?
O76 Li2 O86 C87 48.7(4) . . . . ?
O72 Li2 O86 C87 162.11(15) . . . . ?
O82 Li2 O86 C87 -54.9(2) . . . . ?
O74 Li2 O86 C87 -153.9(3) . . . . ?
O88 Li2 O86 C87 8.01(18) . . . . ?
O78 Li2 O86 C87 89.77(17) . . . . ?
O84 Li2 O86 C87 -114.86(16) . . . . ?
O76 Li2 O86 C86 -177.2(3) . . . . ?
O72 Li2 O86 C86 -63.80(17) . . . . ?
O82 Li2 O86 C86 79.2(2) . . . . ?
O74 Li2 O86 C86 -19.8(3) . . . . ?
O88 Li2 O86 C86 142.11(15) . . . . ?
O78 Li2 O86 C86 -136.14(15) . . . . ?
O84 Li2 O86 C86 19.24(16) . . . . ?
C86 O86 C87 C88 -167.43(19) . . . . ?
Li2 O86 C87 C88 -34.3(2) . . . . ?
O86 C87 C88 O88 54.9(3) . . . . ?
C82 C81 O88 C88 -163.4(2) . . . . ?
C82 C81 O88 Li2 -40.7(3) . . . . ?
C87 C88 O88 C81 77.8(3) . . . . ?
C87 C88 O88 Li2 -48.1(2) . . . . ?
O76 Li2 O88 C81 97.42(18) . . . . ?
O86 Li2 O88 C81 -105.29(18) . . . . ?
O72 Li2 O88 C81 -149.9(3) . . . . ?
O82 Li2 O88 C81 13.24(19) . . . . ?
O74 Li2 O88 C81 55.9(4) . . . . ?
O78 Li2 O88 C81 171.08(17) . . . . ?
O84 Li2 O88 C81 -45.4(2) . . . . ?
O76 Li2 O88 C88 -136.41(14) . . . . ?
O86 Li2 O88 C88 20.88(15) . . . . ?
O72 Li2 O88 C88 -23.7(3) . . . . ?
O82 Li2 O88 C88 139.41(14) . . . . ?
O74 Li2 O88 C88 -178.0(3) . . . . ?
O78 Li2 O88 C88 -62.76(16) . . . . ?
O84 Li2 O88 C88 80.76(19) . . . . ?
